data_2230374
loop_
_publ_author_name
'Oyama, Dai'
'Yuzuriya, Kazumi'
'Takase, Tsugiko'

_publ_section_title
;
 Aqua[2-(2-pyridyl)-1,8-naphthyridine-\k^2^<i>N</i>^1^,<i>N</i>^2^](2,2':6',2''-terpyridine-\k^3^<i>N</i>,<i>N</i>',<i>N</i>'')ruthenium(II)
 bis(hexafluoridophosphate) acetone sesquisolvate
;
_journal_coeditor_code IS2707
_journal_issue 6
_journal_name_full 'Acta Crystallographica Section E'
_journal_page_first m737
_journal_page_last m738
_journal_paper_doi 10.1107/S1600536811016485
_journal_volume 67
_journal_year 2011
_chemical_formula_iupac '[Ru (C13 H9 N3) (C15 H11 N3) (H2 O)]  (P F6)2, 1.5C3 H6 O'
_chemical_formula_moiety 'C28 H22 N6 O Ru 2+, 2(P F6 -), 1.5(C3 H6 O)'
_chemical_formula_sum 'C32.5 H31 F12 N6 O2.5 P2 Ru'
_chemical_formula_weight 936.64
_chemical_name_systematic
;
Aqua[2-(2-pyridyl)-1,8-naphthyridine-\k^2^<i>N</i>^1^,<i>N</i>^2^](2,2':6',2''-\
terpyridine-\k^3^<i>N</i>,<i>N</i>',<i>N</i>'')ruthenium(II)
bis(hexafluoridophosphate) acetone sesquisolvate
;
_space_group_IT_number 2
_symmetry_cell_setting triclinic
_symmetry_space_group_name_Hall '-P 1'
_symmetry_space_group_name_H-M 'P -1'
_atom_sites_solution_hydrogens geom
_atom_sites_solution_primary direct
_atom_sites_solution_secondary difmap
_cell_angle_alpha 69.814(4)
_cell_angle_beta 89.511(5)
_cell_angle_gamma 78.550(5)
_cell_formula_units_Z 4
_cell_length_a 8.5768(10)
_cell_length_b 19.3495(17)
_cell_length_c 23.537(3)
_cell_measurement_reflns_used 8149
_cell_measurement_temperature 93.0(10)
_cell_measurement_theta_max 25.00
_cell_measurement_theta_min 3.10
_cell_volume 3585.6(7)
_computing_cell_refinement
;
<i>CrystalClear-SM Expert</i> (Rigaku, 2009)
;
_computing_data_collection
;
<i>CrystalClear-SM Expert</i> (Rigaku, 2009)
;
_computing_data_reduction
;
<i>CrystalClear-SM Expert</i> (Rigaku, 2009)
;
_computing_molecular_graphics
;
<i>ORTEP-3</i> (Farrugia, 1997)
;
_computing_publication_material
;
<i>CrystalStructure</i> (Rigaku, 2010)
;
_computing_structure_refinement
;
<i>SHELXL97</i> (Sheldrick, 2008)
;
_computing_structure_solution
;
<i>SIR92</i> (Altomare <i>et al.</i>, 1994)
;
_diffrn_ambient_temperature 93.0(10)
_diffrn_detector_area_resol_mean 7.111
_diffrn_measured_fraction_theta_full 0.991
_diffrn_measured_fraction_theta_max 0.991
_diffrn_measurement_device_type 'Rigaku VariMax diffractometer with Saturn CCD'
_diffrn_measurement_method \w
_diffrn_radiation_type 'Mo K\a'
_diffrn_radiation_wavelength 0.71075
_diffrn_reflns_av_R_equivalents 0.0333
_diffrn_reflns_limit_h_max 10
_diffrn_reflns_limit_h_min -10
_diffrn_reflns_limit_k_max 22
_diffrn_reflns_limit_k_min -23
_diffrn_reflns_limit_l_max 22
_diffrn_reflns_limit_l_min -28
_diffrn_reflns_number 32576
_diffrn_reflns_theta_full 25.03
_diffrn_reflns_theta_max 25.03
_exptl_absorpt_coefficient_mu 0.633
_exptl_absorpt_correction_T_max 0.997
_exptl_absorpt_correction_T_min 0.881
_exptl_absorpt_correction_type multi-scan
_exptl_absorpt_process_details
;
(<i>REQAB</i>; Rigaku, 1998)
;
_exptl_crystal_colour red
_exptl_crystal_density_diffrn 1.735
_exptl_crystal_density_method 'not measured'
_exptl_crystal_description platelet
_exptl_crystal_F_000 1880.00
_exptl_crystal_size_max 0.130
_exptl_crystal_size_mid 0.080
_exptl_crystal_size_min 0.004
_refine_diff_density_max 1.74
_refine_diff_density_min -1.21
_refine_ls_extinction_method none
_refine_ls_goodness_of_fit_ref 1.052
_refine_ls_hydrogen_treatment mixed
_refine_ls_number_parameters 1027
_refine_ls_number_reflns 12546
_refine_ls_number_restraints 11
_refine_ls_R_factor_gt 0.0537
_refine_ls_shift/su_max 0.001
_refine_ls_structure_factor_coef Fsqd
_refine_ls_weighting_details 'w = 1/[\s^2^(Fo^2^)+(0.0773P)^2^+8.7987P] where P=(Fo^2^+2Fc^2^)/3'
_refine_ls_weighting_scheme calc
_refine_ls_wR_factor_ref 0.1522
_reflns_number_gt 9436
_reflns_number_total 12546
_reflns_threshold_expression F^2^>2\s(F^2^)
_cod_data_source_file is2707.cif
_cod_data_source_block I
_cod_original_formula_sum 'C32.50 H31 F12 N6 O2.50 P2 Ru'
_cod_database_code 2230374
_cod_database_fobs_code 2230374

loop_
_symmetry_equiv_pos_site_id
_symmetry_equiv_pos_as_xyz
1 +X,+Y,+Z
2 -X,-Y,-Z

loop_
_atom_site_type_symbol
_atom_site_label
_atom_site_fract_x
_atom_site_fract_y
_atom_site_fract_z
_atom_site_U_iso_or_equiv
_atom_site_adp_type
_atom_site_calc_flag
_atom_site_refinement_flags
_atom_site_occupancy
_atom_site_symmetry_multiplicity
_atom_site_disorder_assembly
_atom_site_disorder_group
Ru Ru1 0.50963(4) 0.23909(2) 0.271129(17) 0.02292(12) Uani d D 1.0 2 . .
Ru Ru2 0.78561(5) 0.26832(2) 0.795674(18) 0.02785(12) Uani d D 1.0 2 . .
P P1 0.83061(15) 0.10593(7) 0.53713(6) 0.0277(3) Uani d . 1.0 2 . .
P P2 0.75319(17) 0.59591(8) 0.38813(7) 0.0365(4) Uani d . 1.0 2 . .
P P3 0.92511(16) 0.45118(8) 0.13413(6) 0.0362(4) Uani d . 1.0 2 . .
P P4 0.29409(18) 0.08968(8) 0.08243(7) 0.0405(4) Uani d . 1.0 2 . .
F F1 0.8731(4) 0.01852(15) 0.54605(13) 0.0345(7) Uani d . 1.0 2 . .
F F2 0.7878(4) 0.19352(16) 0.52916(14) 0.0396(8) Uani d . 1.0 2 . .
F F3 0.6555(4) 0.09870(17) 0.55914(15) 0.0405(8) Uani d . 1.0 2 . .
F F4 1.0064(4) 0.11374(17) 0.51654(14) 0.0399(8) Uani d . 1.0 2 . .
F F5 0.8949(4) 0.08587(16) 0.60583(13) 0.0363(7) Uani d . 1.0 2 . .
F F6 0.7705(4) 0.12657(18) 0.46860(14) 0.0468(8) Uani d . 1.0 2 . .
F F7 0.8444(6) 0.5167(3) 0.4301(2) 0.1006(19) Uani d . 1.0 2 . .
F F8 0.6561(5) 0.6758(2) 0.34368(17) 0.0598(10) Uani d . 1.0 2 . .
F F9 0.8949(5) 0.6347(3) 0.3935(3) 0.0795(14) Uani d . 1.0 2 . .
F F10 0.6071(5) 0.5629(3) 0.3744(3) 0.0861(16) Uani d . 1.0 2 . .
F F11 0.6716(5) 0.6149(3) 0.44271(17) 0.0784(14) Uani d . 1.0 2 . .
F F12 0.8355(5) 0.5798(3) 0.33183(18) 0.0640(11) Uani d . 1.0 2 . .
F F13 0.8694(4) 0.4203(2) 0.20169(14) 0.0542(10) Uani d . 1.0 2 . .
F F14 0.9796(4) 0.48126(17) 0.06697(13) 0.0426(8) Uani d . 1.0 2 . .
F F15 0.7974(4) 0.52757(17) 0.12089(14) 0.0432(8) Uani d . 1.0 2 . .
F F16 1.0529(4) 0.3745(2) 0.14758(16) 0.0579(11) Uani d . 1.0 2 . .
F F17 1.0552(5) 0.4861(3) 0.15705(16) 0.0623(11) Uani d . 1.0 2 . .
F F18 0.7942(4) 0.41522(18) 0.11189(16) 0.0473(9) Uani d . 1.0 2 . .
F F19 0.3305(5) 0.0828(3) 0.01800(16) 0.0624(11) Uani d . 1.0 2 . .
F F20 0.2550(6) 0.0970(3) 0.14594(19) 0.0736(12) Uani d . 1.0 2 . .
F F21 0.4306(6) 0.0186(3) 0.1137(2) 0.0815(14) Uani d . 1.0 2 . .
F F22 0.1554(5) 0.1601(3) 0.0505(3) 0.0813(14) Uani d . 1.0 2 . .
F F23 0.1686(5) 0.0362(2) 0.09049(17) 0.0627(11) Uani d . 1.0 2 . .
F F24 0.4190(5) 0.1433(3) 0.07374(18) 0.0628(11) Uani d . 1.0 2 . .
O O1 0.4349(4) 0.17543(19) 0.22135(16) 0.0290(8) Uani d D 1.0 2 . .
O O2 0.8536(4) 0.34304(19) 0.83524(15) 0.0302(8) Uani d D 1.0 2 . .
O O3 0.2879(6) 0.2686(3) 0.4573(3) 0.0656(13) Uani d . 1.0 2 . .
O O4 0.6200(6) 0.0321(3) 0.2472(2) 0.0611(13) Uani d D 1.0 2 . .
O O5 0.7267(5) 0.3241(2) 0.94652(16) 0.0368(9) Uani d D 1.0 2 . .
N N1 0.2907(5) 0.2389(2) 0.30914(17) 0.0245(9) Uani d . 1.0 2 . .
N N2 0.5580(5) 0.1425(2) 0.33825(17) 0.0227(9) Uani d . 1.0 2 . .
N N3 0.7479(5) 0.2020(2) 0.25942(17) 0.0245(9) Uani d . 1.0 2 . .
N N4 0.5598(5) 0.3056(2) 0.31532(18) 0.0238(9) Uani d . 1.0 2 . .
N N5 0.4694(5) 0.3443(3) 0.20092(19) 0.0280(10) Uani d . 1.0 2 . .
N N6 0.3957(5) 0.3020(3) 0.1265(2) 0.0340(11) Uani d D 1.0 2 . .
N N7 1.0247(5) 0.2183(3) 0.80379(19) 0.0290(10) Uani d . 1.0 2 . .
N N8 0.8005(5) 0.1961(3) 0.87833(19) 0.0305(10) Uani d . 1.0 2 . .
N N9 0.5535(5) 0.2930(3) 0.81949(19) 0.0282(9) Uani d . 1.0 2 . .
N N10 0.7312(5) 0.2005(3) 0.75325(18) 0.0292(10) Uani d . 1.0 2 . .
N N11 0.7617(5) 0.3399(3) 0.70462(19) 0.0298(10) Uani d . 1.0 2 . .
N N12 0.8098(5) 0.4436(3) 0.72442(18) 0.0321(10) Uani d D 1.0 2 . .
C C1 0.1572(6) 0.2924(3) 0.2925(3) 0.0264(11) Uani d . 1.0 2 . .
C C2 0.0222(6) 0.2880(3) 0.3239(2) 0.0276(11) Uani d . 1.0 2 . .
C C3 0.0199(6) 0.2232(3) 0.3735(3) 0.0285(11) Uani d . 1.0 2 . .
C C4 0.1546(6) 0.1664(3) 0.3905(2) 0.0242(10) Uani d . 1.0 2 . .
C C5 0.2892(6) 0.1752(3) 0.3580(2) 0.0224(10) Uani d . 1.0 2 . .
C C6 0.4396(6) 0.1189(3) 0.3733(2) 0.0225(10) Uani d . 1.0 2 . .
C C7 0.4665(6) 0.0477(3) 0.4167(2) 0.0280(11) Uani d . 1.0 2 . .
C C8 0.6163(6) 0.0016(3) 0.4248(3) 0.0303(12) Uani d . 1.0 2 . .
C C9 0.7372(6) 0.0268(3) 0.3894(2) 0.0261(11) Uani d . 1.0 2 . .
C C10 0.7045(5) 0.0977(3) 0.3450(2) 0.0213(10) Uani d . 1.0 2 . .
C C11 0.8148(6) 0.1326(3) 0.3011(2) 0.0226(10) Uani d . 1.0 2 . .
C C12 0.9727(6) 0.0988(3) 0.3004(3) 0.0254(11) Uani d . 1.0 2 . .
C C13 1.0652(6) 0.1355(3) 0.2560(3) 0.0291(11) Uani d . 1.0 2 . .
C C14 0.9997(6) 0.2052(3) 0.2143(3) 0.0306(12) Uani d . 1.0 2 . .
C C15 0.8413(6) 0.2370(3) 0.2175(3) 0.0305(12) Uani d . 1.0 2 . .
C C16 0.5942(6) 0.2821(3) 0.3756(3) 0.0291(11) Uani d . 1.0 2 . .
C C17 0.6326(6) 0.3286(3) 0.4037(3) 0.0361(13) Uani d . 1.0 2 . .
C C18 0.6371(7) 0.4022(3) 0.3692(3) 0.0426(14) Uani d . 1.0 2 . .
C C19 0.5968(7) 0.4268(3) 0.3081(3) 0.0391(14) Uani d . 1.0 2 . .
C C20 0.5547(6) 0.3789(3) 0.2815(3) 0.0290(12) Uani d . 1.0 2 . .
C C21 0.5011(6) 0.4000(3) 0.2174(3) 0.0309(12) Uani d . 1.0 2 . .
C C22 0.4815(6) 0.4750(3) 0.1764(3) 0.0359(13) Uani d . 1.0 2 . .
C C23 0.4309(6) 0.4919(3) 0.1185(3) 0.0399(14) Uani d . 1.0 2 . .
C C24 0.3992(6) 0.4354(3) 0.0988(3) 0.0362(14) Uani d . 1.0 2 . .
C C25 0.3473(7) 0.4459(4) 0.0382(3) 0.0434(15) Uani d . 1.0 2 . .
C C26 0.3232(7) 0.3879(4) 0.0234(3) 0.0433(15) Uani d . 1.0 2 . .
C C27 0.3471(7) 0.3153(4) 0.0696(3) 0.0407(14) Uani d . 1.0 2 . .
C C28 0.4208(6) 0.3607(3) 0.1415(3) 0.0304(12) Uani d . 1.0 2 . .
C C29 1.1345(6) 0.2328(3) 0.7631(3) 0.0305(12) Uani d . 1.0 2 . .
C C30 1.2909(7) 0.1935(3) 0.7740(3) 0.0406(14) Uani d . 1.0 2 . .
C C31 1.3363(7) 0.1371(3) 0.8297(3) 0.0363(13) Uani d . 1.0 2 . .
C C32 1.2261(7) 0.1217(3) 0.8730(3) 0.0339(12) Uani d . 1.0 2 . .
C C33 1.0706(6) 0.1628(3) 0.8593(3) 0.0300(11) Uani d . 1.0 2 . .
C C34 0.9447(6) 0.1512(3) 0.9025(3) 0.0333(12) Uani d . 1.0 2 . .
C C35 0.9594(7) 0.1005(3) 0.9615(3) 0.0377(13) Uani d . 1.0 2 . .
C C36 0.8251(7) 0.0967(4) 0.9947(3) 0.0435(14) Uani d . 1.0 2 . .
C C37 0.6793(7) 0.1425(3) 0.9694(3) 0.0375(13) Uani d . 1.0 2 . .
C C38 0.6689(6) 0.1937(3) 0.9108(3) 0.0327(12) Uani d . 1.0 2 . .
C C39 0.5291(6) 0.2494(3) 0.8768(3) 0.0311(12) Uani d . 1.0 2 . .
C C40 0.3812(6) 0.2597(3) 0.9014(3) 0.0332(12) Uani d . 1.0 2 . .
C C41 0.2575(7) 0.3149(4) 0.8659(3) 0.0398(13) Uani d . 1.0 2 . .
C C42 0.2809(6) 0.3580(3) 0.8079(3) 0.0355(13) Uani d . 1.0 2 . .
C C43 0.4293(6) 0.3459(3) 0.7857(3) 0.0318(12) Uani d . 1.0 2 . .
C C44 0.7208(7) 0.1278(3) 0.7813(3) 0.0373(13) Uani d . 1.0 2 . .
C C45 0.6735(7) 0.0847(4) 0.7506(3) 0.0421(14) Uani d . 1.0 2 . .
C C46 0.6387(8) 0.1168(4) 0.6890(3) 0.0474(16) Uani d . 1.0 2 . .
C C47 0.6545(7) 0.1904(4) 0.6593(3) 0.0424(14) Uani d . 1.0 2 . .
C C48 0.7037(7) 0.2309(3) 0.6919(3) 0.0346(12) Uani d . 1.0 2 . .
C C49 0.7267(6) 0.3088(3) 0.6652(3) 0.0329(12) Uani d . 1.0 2 . .
C C50 0.7152(7) 0.3471(4) 0.6015(3) 0.0374(13) Uani d . 1.0 2 . .
C C51 0.7333(7) 0.4195(4) 0.5790(3) 0.0394(14) Uani d . 1.0 2 . .
C C52 0.7625(6) 0.4560(3) 0.6195(3) 0.0327(12) Uani d . 1.0 2 . .
C C53 0.7784(7) 0.5314(4) 0.6016(3) 0.0432(15) Uani d . 1.0 2 . .
C C54 0.8090(7) 0.5610(3) 0.6442(3) 0.0420(14) Uani d . 1.0 2 . .
C C55 0.8265(7) 0.5141(3) 0.7052(3) 0.0381(13) Uani d . 1.0 2 . .
C C56 0.7796(6) 0.4136(3) 0.6823(3) 0.0292(11) Uani d . 1.0 2 . .
C C57 0.2027(8) 0.2630(4) 0.4995(3) 0.0470(15) Uani d . 1.0 2 . .
C C58 0.0379(7) 0.3108(4) 0.4911(3) 0.0449(15) Uani d . 1.0 2 . .
C C59 0.2576(10) 0.2092(4) 0.5619(4) 0.063(2) Uani d . 1.0 2 . .
C C60 0.7462(9) 0.0140(5) 0.2289(3) 0.0539(17) Uani d . 1.0 2 . .
C C61 0.8585(9) -0.0580(4) 0.2678(4) 0.066(2) Uani d . 1.0 2 . .
C C62 0.7970(9) 0.0590(5) 0.1699(4) 0.064(2) Uani d . 1.0 2 . .
C C63 0.8122(7) 0.3141(3) 0.9911(3) 0.0360(13) Uani d . 1.0 2 . .
C C64 0.7708(8) 0.2675(4) 1.0537(3) 0.0534(17) Uani d . 1.0 2 . .
C C65 0.9533(8) 0.3461(4) 0.9879(3) 0.0492(16) Uani d . 1.0 2 . .
H H1 0.1561 0.3355 0.2573 0.0317 Uiso calc R 1.0 2 . .
H H2 -0.0682 0.3285 0.3120 0.0331 Uiso calc R 1.0 2 . .
H H3 -0.0732 0.2182 0.3954 0.0342 Uiso calc R 1.0 2 . .
H H4 0.1550 0.1217 0.4242 0.0290 Uiso calc R 1.0 2 . .
H H1A 0.429(6) 0.203(2) 0.1863(13) 0.0348 Uiso d D 1.0 2 . .
H H1B 0.494(5) 0.1364(18) 0.224(2) 0.0348 Uiso d D 1.0 2 . .
H H7 0.3831 0.0305 0.4409 0.0335 Uiso calc R 1.0 2 . .
H H8 0.6361 -0.0475 0.4547 0.0364 Uiso calc R 1.0 2 . .
H H9 0.8411 -0.0041 0.3954 0.0313 Uiso calc R 1.0 2 . .
H H2A 0.838(6) 0.3835(18) 0.8085(15) 0.0363 Uiso d D 1.0 2 . .
H H2B 0.809(6) 0.348(3) 0.8643(15) 0.0363 Uiso d D 1.0 2 . .
H H12 1.0171 0.0511 0.3300 0.0305 Uiso calc R 1.0 2 . .
H H13 1.1731 0.1127 0.2543 0.0349 Uiso calc R 1.0 2 . .
H H14 1.0619 0.2312 0.1838 0.0367 Uiso calc R 1.0 2 . .
H H15 0.7970 0.2855 0.1890 0.0366 Uiso calc R 1.0 2 . .
H H16 0.5917 0.2316 0.3996 0.0349 Uiso calc R 1.0 2 . .
H H17 0.6559 0.3104 0.4464 0.0433 Uiso calc R 1.0 2 . .
H H18 0.6674 0.4349 0.3873 0.0511 Uiso calc R 1.0 2 . .
H H19 0.5977 0.4774 0.2837 0.0469 Uiso calc R 1.0 2 . .
H H22 0.5042 0.5131 0.1898 0.0431 Uiso calc R 1.0 2 . .
H H23 0.4166 0.5423 0.0909 0.0479 Uiso calc R 1.0 2 . .
H H25 0.3298 0.4948 0.0080 0.0521 Uiso calc R 1.0 2 . .
H H26 0.2908 0.3949 -0.0171 0.0519 Uiso calc R 1.0 2 . .
H H27 0.3273 0.2744 0.0592 0.0489 Uiso calc R 1.0 2 . .
H H29 1.1037 0.2719 0.7250 0.0366 Uiso calc R 1.0 2 . .
H H30 1.3657 0.2050 0.7439 0.0487 Uiso calc R 1.0 2 . .
H H31 1.4430 0.1090 0.8381 0.0435 Uiso calc R 1.0 2 . .
H H32 1.2564 0.0837 0.9116 0.0406 Uiso calc R 1.0 2 . .
H H35 1.0596 0.0690 0.9788 0.0453 Uiso calc R 1.0 2 . .
H H36 0.8334 0.0623 1.0353 0.0523 Uiso calc R 1.0 2 . .
H H37 0.5871 0.1388 0.9920 0.0450 Uiso calc R 1.0 2 . .
H H40 0.3659 0.2294 0.9416 0.0399 Uiso calc R 1.0 2 . .
H H41 0.1561 0.3229 0.8819 0.0478 Uiso calc R 1.0 2 . .
H H42 0.1960 0.3957 0.7833 0.0425 Uiso calc R 1.0 2 . .
H H43 0.4449 0.3756 0.7453 0.0382 Uiso calc R 1.0 2 . .
H H44 0.7468 0.1053 0.8237 0.0448 Uiso calc R 1.0 2 . .
H H45 0.6656 0.0340 0.7718 0.0505 Uiso calc R 1.0 2 . .
H H46 0.6041 0.0890 0.6671 0.0569 Uiso calc R 1.0 2 . .
H H47 0.6319 0.2131 0.6167 0.0508 Uiso calc R 1.0 2 . .
H H50 0.6950 0.3222 0.5748 0.0449 Uiso calc R 1.0 2 . .
H H51 0.7264 0.4456 0.5364 0.0473 Uiso calc R 1.0 2 . .
H H53 0.7679 0.5618 0.5598 0.0519 Uiso calc R 1.0 2 . .
H H54 0.8183 0.6121 0.6327 0.0503 Uiso calc R 1.0 2 . .
H H55 0.8518 0.5343 0.7346 0.0457 Uiso calc R 1.0 2 . .
H H58A 0.0117 0.3399 0.4479 0.0539 Uiso calc R 1.0 2 . .
H H58B 0.0334 0.3453 0.5136 0.0539 Uiso calc R 1.0 2 . .
H H58C -0.0390 0.2784 0.5063 0.0539 Uiso calc R 1.0 2 . .
H H59A 0.3657 0.1809 0.5615 0.0760 Uiso calc R 1.0 2 . .
H H59B 0.1854 0.1741 0.5756 0.0760 Uiso calc R 1.0 2 . .
H H59C 0.2578 0.2372 0.5896 0.0760 Uiso calc R 1.0 2 . .
H H61A 0.8022 -0.0860 0.3017 0.0791 Uiso calc R 1.0 2 . .
H H61B 0.9503 -0.0455 0.2837 0.0791 Uiso calc R 1.0 2 . .
H H61C 0.8955 -0.0891 0.2432 0.0791 Uiso calc R 1.0 2 . .
H H62A 0.7818 0.1117 0.1671 0.0771 Uiso calc R 1.0 2 . .
H H62B 0.7331 0.0558 0.1370 0.0771 Uiso calc R 1.0 2 . .
H H62C 0.9099 0.0395 0.1666 0.0771 Uiso calc R 1.0 2 . .
H H64A 0.6838 0.2431 1.0496 0.0641 Uiso calc R 1.0 2 . .
H H64B 0.7373 0.3003 1.0772 0.0641 Uiso calc R 1.0 2 . .
H H64C 0.8646 0.2289 1.0746 0.0641 Uiso calc R 1.0 2 . .
H H65A 0.9591 0.3804 0.9464 0.0591 Uiso calc R 1.0 2 . .
H H65B 1.0487 0.3055 0.9991 0.0591 Uiso calc R 1.0 2 . .
H H65C 0.9471 0.3739 1.0159 0.0591 Uiso calc R 1.0 2 . .

loop_
_atom_site_aniso_label
_atom_site_aniso_U_11
_atom_site_aniso_U_22
_atom_site_aniso_U_33
_atom_site_aniso_U_12
_atom_site_aniso_U_13
_atom_site_aniso_U_23
Ru1 0.01521(19) 0.0227(2) 0.0217(2) 0.00039(15) 0.00309(14) 0.00122(15)
Ru2 0.0229(3) 0.0280(3) 0.0257(3) -0.00192(16) 0.00797(16) -0.00272(17)
P1 0.0256(7) 0.0253(7) 0.0252(7) -0.0004(6) 0.0021(6) -0.0028(6)
P2 0.0305(8) 0.0345(8) 0.0415(9) -0.0071(6) 0.0088(6) -0.0098(7)
P3 0.0263(7) 0.0385(8) 0.0279(8) 0.0008(6) 0.0037(6) 0.0041(6)
P4 0.0395(8) 0.0371(8) 0.0336(8) -0.0001(7) 0.0050(7) -0.0026(7)
F1 0.0315(16) 0.0244(15) 0.0416(18) -0.0014(13) 0.0072(13) -0.0067(13)
F2 0.0459(19) 0.0286(16) 0.0370(18) -0.0049(14) 0.0021(14) -0.0041(13)
F3 0.0224(15) 0.0380(17) 0.060(3) -0.0042(13) 0.0050(14) -0.0167(16)
F4 0.0329(17) 0.0421(18) 0.0428(19) -0.0097(14) 0.0149(14) -0.0116(15)
F5 0.0305(16) 0.0410(17) 0.0285(16) 0.0029(14) 0.0002(13) -0.0069(14)
F6 0.060(3) 0.0421(18) 0.0307(18) 0.0023(16) -0.0088(15) -0.0095(15)
F7 0.084(4) 0.078(3) 0.071(3) 0.036(3) 0.034(3) 0.030(3)
F8 0.049(3) 0.054(3) 0.058(3) 0.0057(18) 0.0039(18) -0.0062(18)
F9 0.044(3) 0.103(4) 0.124(4) -0.025(3) 0.002(3) -0.075(4)
F10 0.042(3) 0.060(3) 0.181(6) -0.020(2) 0.030(3) -0.068(3)
F11 0.065(3) 0.110(4) 0.035(2) 0.023(3) 0.0069(19) -0.017(3)
F12 0.048(3) 0.086(3) 0.058(3) 0.005(2) 0.0107(18) -0.037(3)
F13 0.0385(19) 0.066(3) 0.0309(18) 0.0034(17) 0.0089(15) 0.0097(16)
F14 0.0429(19) 0.0432(18) 0.0292(17) -0.0011(15) 0.0096(14) -0.0016(14)
F15 0.0434(19) 0.0382(17) 0.0368(18) -0.0006(15) 0.0065(15) -0.0037(14)
F16 0.0350(18) 0.052(2) 0.053(3) 0.0171(16) 0.0115(16) 0.0088(17)
F17 0.046(2) 0.099(3) 0.043(3) -0.028(3) 0.0068(17) -0.020(2)
F18 0.0345(18) 0.0395(18) 0.061(3) -0.0028(15) 0.0072(16) -0.0122(17)
F19 0.059(3) 0.089(3) 0.037(2) -0.019(3) 0.0155(18) -0.018(2)
F20 0.080(3) 0.099(4) 0.059(3) -0.031(3) 0.030(3) -0.043(3)
F21 0.081(3) 0.055(3) 0.078(3) 0.031(3) -0.022(3) -0.008(3)
F22 0.056(3) 0.063(3) 0.100(4) 0.018(2) -0.012(3) -0.015(3)
F23 0.082(3) 0.060(3) 0.048(3) -0.031(3) 0.015(2) -0.0129(19)
F24 0.058(3) 0.067(3) 0.066(3) -0.022(2) 0.020(2) -0.022(2)
O1 0.0288(19) 0.0254(18) 0.0280(19) -0.0041(15) -0.0003(15) -0.0042(15)
O2 0.0311(19) 0.0307(19) 0.0241(19) -0.0042(16) 0.0037(16) -0.0048(15)
O3 0.053(3) 0.066(3) 0.073(4) -0.012(3) 0.019(3) -0.018(3)
O4 0.065(4) 0.062(3) 0.053(3) -0.001(3) -0.003(3) -0.023(3)
O5 0.040(3) 0.037(2) 0.027(2) -0.0018(17) 0.0030(17) -0.0078(17)
N1 0.020(2) 0.025(2) 0.022(2) -0.0010(17) 0.0035(16) -0.0017(17)
N2 0.0160(19) 0.027(2) 0.021(2) -0.0011(16) -0.0006(16) -0.0050(17)
N3 0.020(2) 0.026(2) 0.024(2) -0.0025(17) 0.0023(16) -0.0056(17)
N4 0.0138(18) 0.0198(19) 0.030(3) 0.0022(16) 0.0019(16) -0.0017(17)
N5 0.0132(19) 0.027(2) 0.034(3) -0.0008(17) 0.0072(17) -0.0004(18)
N6 0.023(3) 0.033(3) 0.034(3) 0.0010(19) 0.0048(19) 0.000(2)
N7 0.026(3) 0.026(2) 0.030(3) -0.0051(18) 0.0105(18) -0.0041(18)
N8 0.027(3) 0.032(3) 0.030(3) -0.0084(19) 0.0063(18) -0.0073(19)
N9 0.023(2) 0.031(3) 0.032(3) -0.0059(18) 0.0065(18) -0.0125(19)
N10 0.027(3) 0.031(3) 0.026(3) -0.0016(18) 0.0076(18) -0.0079(18)
N11 0.021(2) 0.035(3) 0.029(3) -0.0042(18) 0.0059(18) -0.0063(19)
N12 0.031(3) 0.032(3) 0.026(3) -0.0017(19) 0.0019(18) -0.0038(19)
C1 0.017(3) 0.026(3) 0.025(3) 0.000(2) 0.0006(19) 0.001(2)
C2 0.023(3) 0.034(3) 0.019(3) 0.006(2) -0.001(2) -0.008(2)
C3 0.020(3) 0.033(3) 0.030(3) -0.003(2) 0.006(2) -0.010(3)
C4 0.019(3) 0.028(3) 0.024(3) -0.007(2) 0.0040(19) -0.005(2)
C5 0.018(3) 0.024(3) 0.020(3) -0.0015(19) -0.0007(18) -0.0031(19)
C6 0.020(3) 0.023(3) 0.022(3) -0.0030(19) 0.0011(19) -0.0059(19)
C7 0.030(3) 0.025(3) 0.022(3) -0.006(2) 0.007(2) -0.001(2)
C8 0.031(3) 0.022(3) 0.027(3) 0.000(2) 0.003(3) 0.000(2)
C9 0.024(3) 0.020(3) 0.028(3) 0.0028(19) 0.001(2) -0.004(2)
C10 0.017(3) 0.026(3) 0.021(3) -0.0044(19) 0.0044(18) -0.0087(19)
C11 0.019(3) 0.024(3) 0.023(3) -0.0037(19) 0.0023(19) -0.0055(19)
C12 0.018(3) 0.022(3) 0.034(3) -0.0005(19) 0.001(2) -0.010(2)
C13 0.017(3) 0.038(3) 0.034(3) -0.001(2) 0.004(2) -0.017(3)
C14 0.022(3) 0.037(3) 0.030(3) -0.011(3) 0.008(2) -0.006(3)
C15 0.024(3) 0.035(3) 0.027(3) -0.003(3) 0.006(2) -0.005(3)
C16 0.023(3) 0.021(3) 0.035(3) 0.001(2) -0.001(2) -0.003(3)
C17 0.031(3) 0.030(3) 0.041(4) 0.001(3) -0.004(3) -0.009(3)
C18 0.035(3) 0.034(3) 0.061(4) -0.002(3) -0.003(3) -0.023(3)
C19 0.030(3) 0.024(3) 0.053(4) -0.001(3) 0.005(3) -0.004(3)
C20 0.019(3) 0.018(3) 0.043(3) -0.0002(19) 0.009(3) -0.004(3)
C21 0.017(3) 0.031(3) 0.033(3) 0.002(2) 0.005(2) 0.000(3)
C22 0.027(3) 0.024(3) 0.047(4) -0.003(3) 0.006(3) -0.001(3)
C23 0.027(3) 0.030(3) 0.040(4) 0.004(3) 0.009(3) 0.011(3)
C24 0.016(3) 0.035(3) 0.038(3) 0.002(3) 0.008(3) 0.008(3)
C25 0.029(3) 0.046(4) 0.032(3) 0.002(3) 0.003(3) 0.010(3)
C26 0.032(3) 0.054(4) 0.029(3) -0.004(3) -0.003(3) 0.000(3)
C27 0.035(3) 0.045(4) 0.029(3) -0.002(3) 0.001(3) -0.001(3)
C28 0.015(3) 0.037(3) 0.024(3) 0.001(2) 0.0036(19) 0.005(3)
C29 0.024(3) 0.027(3) 0.039(3) -0.007(2) 0.012(3) -0.008(3)
C30 0.033(3) 0.031(3) 0.058(4) -0.009(3) 0.025(3) -0.015(3)
C31 0.028(3) 0.031(3) 0.045(4) 0.000(3) 0.007(3) -0.009(3)
C32 0.036(3) 0.025(3) 0.036(3) -0.003(3) 0.004(3) -0.006(3)
C33 0.029(3) 0.025(3) 0.030(3) -0.005(2) 0.006(3) -0.003(2)
C34 0.029(3) 0.029(3) 0.035(3) -0.002(3) 0.004(3) -0.005(3)
C35 0.041(3) 0.033(3) 0.028(3) -0.003(3) 0.006(3) 0.000(3)
C36 0.046(4) 0.044(4) 0.028(3) -0.004(3) 0.009(3) 0.000(3)
C37 0.039(3) 0.039(3) 0.033(3) -0.012(3) 0.015(3) -0.008(3)
C38 0.025(3) 0.042(3) 0.034(3) -0.009(3) 0.011(3) -0.015(3)
C39 0.032(3) 0.034(3) 0.028(3) -0.010(3) 0.010(3) -0.010(3)
C40 0.029(3) 0.044(3) 0.033(3) -0.011(3) 0.011(3) -0.019(3)
C41 0.029(3) 0.051(4) 0.045(4) -0.009(3) 0.005(3) -0.023(3)
C42 0.028(3) 0.040(3) 0.043(4) -0.003(3) -0.002(3) -0.023(3)
C43 0.026(3) 0.032(3) 0.034(3) 0.000(3) 0.001(3) -0.010(3)
C44 0.037(3) 0.035(3) 0.036(3) 0.000(3) 0.015(3) -0.012(3)
C45 0.050(4) 0.037(3) 0.042(4) -0.004(3) 0.021(3) -0.020(3)
C46 0.060(4) 0.047(4) 0.045(4) -0.016(3) 0.024(3) -0.026(3)
C47 0.041(4) 0.055(4) 0.028(3) -0.006(3) 0.013(3) -0.014(3)
C48 0.032(3) 0.041(3) 0.031(3) -0.005(3) 0.011(3) -0.014(3)
C49 0.025(3) 0.040(3) 0.026(3) -0.004(3) 0.011(3) -0.004(3)
C50 0.034(3) 0.047(4) 0.026(3) -0.008(3) 0.009(3) -0.006(3)
C51 0.030(3) 0.053(4) 0.022(3) -0.006(3) 0.005(3) 0.001(3)
C52 0.022(3) 0.037(3) 0.026(3) -0.001(3) 0.003(2) 0.002(3)
C53 0.038(4) 0.044(4) 0.031(3) -0.006(3) 0.005(3) 0.006(3)
C54 0.051(4) 0.032(3) 0.037(4) -0.010(3) 0.003(3) -0.002(3)
C55 0.041(4) 0.035(3) 0.032(3) -0.008(3) 0.005(3) -0.005(3)
C56 0.022(3) 0.034(3) 0.023(3) -0.002(2) 0.005(2) -0.001(3)
C57 0.057(4) 0.044(4) 0.045(4) -0.023(3) 0.001(3) -0.015(3)
C58 0.039(4) 0.048(4) 0.051(4) -0.012(3) 0.002(3) -0.019(3)
C59 0.080(6) 0.041(4) 0.063(5) -0.007(4) -0.019(4) -0.013(4)
C60 0.050(4) 0.077(5) 0.045(4) -0.018(4) 0.000(4) -0.032(4)
C61 0.067(5) 0.060(5) 0.077(6) 0.003(4) -0.011(4) -0.041(4)
C62 0.062(5) 0.089(6) 0.054(5) -0.023(5) 0.013(4) -0.036(4)
C63 0.033(3) 0.029(3) 0.039(4) 0.001(3) 0.004(3) -0.008(3)
C64 0.051(4) 0.067(5) 0.035(4) -0.011(4) 0.011(3) -0.009(3)
C65 0.049(4) 0.047(4) 0.047(4) -0.011(3) 0.006(3) -0.010(3)

loop_
_atom_type_symbol
_atom_type_description
_atom_type_scat_dispersion_real
_atom_type_scat_dispersion_imag
_atom_type_scat_source
C C 0.0033 0.0016
;
International Tables for Crystallography
(1992, Vol. C, Tables 4.2.6.8 and 6.1.1.4)
;
H H 0.0000 0.0000
;
International Tables for Crystallography
(1992, Vol. C, Table 6.1.1.4)
;
F F 0.0171 0.0103
;
International Tables for Crystallography
(1992, Vol. C, Tables 4.2.6.8 and 6.1.1.4)
;
N N 0.0061 0.0033
;
International Tables for Crystallography
(1992, Vol. C, Tables 4.2.6.8 and 6.1.1.4)
;
O O 0.0106 0.0060
;
International Tables for Crystallography
(1992, Vol. C, Tables 4.2.6.8 and 6.1.1.4)
;
P P 0.1023 0.0942
;
International Tables for Crystallography
(1992, Vol. C, Tables 4.2.6.8 and 6.1.1.4)
;
Ru Ru -1.2594 0.8363
;
International Tables for Crystallography
(1992, Vol. C, Tables 4.2.6.8 and 6.1.1.4)
;

loop_
_geom_angle_atom_site_label_1
_geom_angle_atom_site_label_2
_geom_angle_atom_site_label_3
_geom_angle_site_symmetry_1
_geom_angle_site_symmetry_2
_geom_angle_site_symmetry_3
_geom_angle
_geom_angle_publ_flag
O1 Ru1 N1 . . . 86.71(17) no
O1 Ru1 N2 . . . 84.64(16) no
O1 Ru1 N3 . . . 91.56(16) no
O1 Ru1 N4 . . . 174.62(13) no
O1 Ru1 N5 . . . 98.06(16) no
N1 Ru1 N2 . . . 79.53(14) no
N1 Ru1 N3 . . . 158.89(13) no
N1 Ru1 N4 . . . 89.74(17) no
N1 Ru1 N5 . . . 102.52(14) no
N2 Ru1 N3 . . . 79.36(14) no
N2 Ru1 N4 . . . 98.70(17) no
N2 Ru1 N5 . . . 176.67(18) no
N3 Ru1 N4 . . . 93.20(17) no
N3 Ru1 N5 . . . 98.56(14) no
N4 Ru1 N5 . . . 78.76(17) no
O2 Ru2 N7 . . . 86.74(17) no
O2 Ru2 N8 . . . 86.26(18) no
O2 Ru2 N9 . . . 90.55(18) no
O2 Ru2 N10 . . . 175.87(15) no
O2 Ru2 N11 . . . 98.32(17) no
N7 Ru2 N8 . . . 80.22(16) no
N7 Ru2 N9 . . . 159.48(15) no
N7 Ru2 N10 . . . 91.26(18) no
N7 Ru2 N11 . . . 100.61(16) no
N8 Ru2 N9 . . . 79.30(16) no
N8 Ru2 N10 . . . 96.97(19) no
N8 Ru2 N11 . . . 175.4(2) no
N9 Ru2 N10 . . . 92.58(19) no
N9 Ru2 N11 . . . 99.91(15) no
N10 Ru2 N11 . . . 78.48(18) no
F1 P1 F2 . . . 179.21(19) no
F1 P1 F3 . . . 90.49(18) no
F1 P1 F4 . . . 90.17(17) no
F1 P1 F5 . . . 89.60(17) no
F1 P1 F6 . . . 90.81(19) no
F2 P1 F3 . . . 89.23(18) no
F2 P1 F4 . . . 90.10(18) no
F2 P1 F5 . . . 89.66(18) no
F2 P1 F6 . . . 89.94(18) no
F3 P1 F4 . . . 178.6(3) no
F3 P1 F5 . . . 90.04(18) no
F3 P1 F6 . . . 91.23(19) no
F4 P1 F5 . . . 88.72(17) no
F4 P1 F6 . . . 90.01(19) no
F5 P1 F6 . . . 178.7(2) no
F7 P2 F8 . . . 177.8(3) no
F7 P2 F9 . . . 93.0(3) no
F7 P2 F10 . . . 92.2(3) no
F7 P2 F11 . . . 92.8(3) no
F7 P2 F12 . . . 88.9(3) no
F8 P2 F9 . . . 88.9(3) no
F8 P2 F10 . . . 85.8(3) no
F8 P2 F11 . . . 88.2(3) no
F8 P2 F12 . . . 90.1(2) no
F9 P2 F10 . . . 173.2(3) no
F9 P2 F11 . . . 91.6(3) no
F9 P2 F12 . . . 87.3(3) no
F10 P2 F11 . . . 92.5(3) no
F10 P2 F12 . . . 88.4(3) no
F11 P2 F12 . . . 178.0(3) no
F13 P3 F14 . . . 179.4(3) no
F13 P3 F15 . . . 90.11(18) no
F13 P3 F16 . . . 89.73(19) no
F13 P3 F17 . . . 90.1(2) no
F13 P3 F18 . . . 89.3(2) no
F14 P3 F15 . . . 90.09(17) no
F14 P3 F16 . . . 90.07(18) no
F14 P3 F17 . . . 90.4(2) no
F14 P3 F18 . . . 90.2(2) no
F15 P3 F16 . . . 179.84(19) no
F15 P3 F17 . . . 90.4(3) no
F15 P3 F18 . . . 89.94(19) no
F16 P3 F17 . . . 89.7(3) no
F16 P3 F18 . . . 90.0(2) no
F17 P3 F18 . . . 179.28(19) no
F19 P4 F20 . . . 179.0(3) no
F19 P4 F21 . . . 90.3(3) no
F19 P4 F22 . . . 89.1(3) no
F19 P4 F23 . . . 89.4(3) no
F19 P4 F24 . . . 90.1(3) no
F20 P4 F21 . . . 90.5(3) no
F20 P4 F22 . . . 90.0(3) no
F20 P4 F23 . . . 90.1(3) no
F20 P4 F24 . . . 90.4(3) no
F21 P4 F22 . . . 178.9(3) no
F21 P4 F23 . . . 90.0(3) no
F21 P4 F24 . . . 90.2(3) no
F22 P4 F23 . . . 89.0(3) no
F22 P4 F24 . . . 90.8(3) no
F23 P4 F24 . . . 179.5(3) no
Ru1 N1 C1 . . . 128.5(3) no
Ru1 N1 C5 . . . 113.2(3) no
C1 N1 C5 . . . 118.3(4) no
Ru1 N2 C6 . . . 119.0(3) no
Ru1 N2 C10 . . . 119.3(3) no
C6 N2 C10 . . . 121.4(4) no
Ru1 N3 C11 . . . 113.6(3) no
Ru1 N3 C15 . . . 128.6(3) no
C11 N3 C15 . . . 117.9(4) no
Ru1 N4 C16 . . . 124.2(4) no
Ru1 N4 C20 . . . 116.9(4) no
C16 N4 C20 . . . 118.9(5) no
Ru1 N5 C21 . . . 114.2(4) no
Ru1 N5 C28 . . . 127.6(4) no
C21 N5 C28 . . . 118.2(4) no
C27 N6 C28 . . . 118.2(5) no
Ru2 N7 C29 . . . 128.9(3) no
Ru2 N7 C33 . . . 112.8(4) no
C29 N7 C33 . . . 118.3(4) no
Ru2 N8 C34 . . . 118.7(4) no
Ru2 N8 C38 . . . 119.4(3) no
C34 N8 C38 . . . 121.8(4) no
Ru2 N9 C39 . . . 113.4(3) no
Ru2 N9 C43 . . . 128.1(4) no
C39 N9 C43 . . . 118.5(5) no
Ru2 N10 C44 . . . 124.9(4) no
Ru2 N10 C48 . . . 116.9(4) no
C44 N10 C48 . . . 118.2(6) no
Ru2 N11 C49 . . . 114.7(4) no
Ru2 N11 C56 . . . 127.1(4) no
C49 N11 C56 . . . 118.2(5) no
C55 N12 C56 . . . 118.1(5) no
N1 C1 C2 . . . 123.2(4) no
C1 C2 C3 . . . 118.7(4) no
C2 C3 C4 . . . 119.2(5) no
C3 C4 C5 . . . 119.4(4) no
N1 C5 C4 . . . 121.2(4) no
N1 C5 C6 . . . 115.1(4) no
C4 C5 C6 . . . 123.6(4) no
N2 C6 C5 . . . 112.9(4) no
N2 C6 C7 . . . 120.1(4) no
C5 C6 C7 . . . 127.0(5) no
C6 C7 C8 . . . 119.3(5) no
C7 C8 C9 . . . 120.1(4) no
C8 C9 C10 . . . 118.9(4) no
N2 C10 C9 . . . 120.2(4) no
N2 C10 C11 . . . 113.1(4) no
C9 C10 C11 . . . 126.8(4) no
N3 C11 C10 . . . 114.6(4) no
N3 C11 C12 . . . 121.8(4) no
C10 C11 C12 . . . 123.7(4) no
C11 C12 C13 . . . 119.1(4) no
C12 C13 C14 . . . 119.6(5) no
C13 C14 C15 . . . 118.9(5) no
N3 C15 C14 . . . 122.7(4) no
N4 C16 C17 . . . 122.4(5) no
C16 C17 C18 . . . 119.2(6) no
C17 C18 C19 . . . 118.3(7) no
C18 C19 C20 . . . 120.9(5) no
N4 C20 C19 . . . 120.1(5) no
N4 C20 C21 . . . 114.2(5) no
C19 C20 C21 . . . 125.7(5) no
N5 C21 C20 . . . 115.8(4) no
N5 C21 C22 . . . 122.5(5) no
C20 C21 C22 . . . 121.7(6) no
C21 C22 C23 . . . 119.8(6) no
C22 C23 C24 . . . 119.8(5) no
C23 C24 C25 . . . 125.2(5) no
C23 C24 C28 . . . 118.6(6) no
C25 C24 C28 . . . 116.2(6) no
C24 C25 C26 . . . 120.9(5) no
C25 C26 C27 . . . 118.6(6) no
N6 C27 C26 . . . 123.2(7) no
N5 C28 N6 . . . 116.1(4) no
N5 C28 C24 . . . 121.0(6) no
N6 C28 C24 . . . 122.9(5) no
N7 C29 C30 . . . 122.9(5) no
C29 C30 C31 . . . 118.6(6) no
C30 C31 C32 . . . 119.8(5) no
C31 C32 C33 . . . 119.0(5) no
N7 C33 C32 . . . 121.4(5) no
N7 C33 C34 . . . 115.4(4) no
C32 C33 C34 . . . 123.2(4) no
N8 C34 C33 . . . 112.8(4) no
N8 C34 C35 . . . 119.9(5) no
C33 C34 C35 . . . 127.3(5) no
C34 C35 C36 . . . 118.7(5) no
C35 C36 C37 . . . 120.6(5) no
C36 C37 C38 . . . 119.4(5) no
N8 C38 C37 . . . 119.5(5) no
N8 C38 C39 . . . 112.4(4) no
C37 C38 C39 . . . 128.1(5) no
N9 C39 C38 . . . 115.5(5) no
N9 C39 C40 . . . 121.4(4) no
C38 C39 C40 . . . 123.0(5) no
C39 C40 C41 . . . 118.6(5) no
C40 C41 C42 . . . 120.2(5) no
C41 C42 C43 . . . 119.1(5) no
N9 C43 C42 . . . 122.2(5) no
N10 C44 C45 . . . 122.8(5) no
C44 C45 C46 . . . 118.6(6) no
C45 C46 C47 . . . 119.3(7) no
C46 C47 C48 . . . 119.9(6) no
N10 C48 C47 . . . 121.1(5) no
N10 C48 C49 . . . 114.2(6) no
C47 C48 C49 . . . 124.7(5) no
N11 C49 C48 . . . 115.6(5) no
N11 C49 C50 . . . 122.7(6) no
C48 C49 C50 . . . 121.7(6) no
C49 C50 C51 . . . 119.6(7) no
C50 C51 C52 . . . 119.5(5) no
C51 C52 C53 . . . 124.6(5) no
C51 C52 C56 . . . 118.1(5) no
C53 C52 C56 . . . 117.3(6) no
C52 C53 C54 . . . 120.1(5) no
C53 C54 C55 . . . 118.2(6) no
N12 C55 C54 . . . 124.0(7) no
N11 C56 N12 . . . 115.9(4) no
N11 C56 C52 . . . 121.9(6) no
N12 C56 C52 . . . 122.2(5) no
O3 C57 C58 . . . 121.3(6) no
O3 C57 C59 . . . 121.7(6) no
C58 C57 C59 . . . 117.1(6) no
O4 C60 C61 . . . 118.7(6) no
O4 C60 C62 . . . 122.5(6) no
C61 C60 C62 . . . 118.9(7) no
O5 C63 C64 . . . 119.8(6) no
O5 C63 C65 . . . 123.1(5) no
C64 C63 C65 . . . 117.1(6) no
Ru1 O1 H1A . . . 104(4) no
Ru1 O1 H1B . . . 117(4) no
H1A O1 H1B . . . 107(5) no
Ru2 O2 H2A . . . 105(3) no
Ru2 O2 H2B . . . 118(4) no
H2A O2 H2B . . . 108(4) no
N1 C1 H1 . . . 118.404 no
C2 C1 H1 . . . 118.406 no
C1 C2 H2 . . . 120.681 no
C3 C2 H2 . . . 120.665 no
C2 C3 H3 . . . 120.410 no
C4 C3 H3 . . . 120.407 no
C3 C4 H4 . . . 120.308 no
C5 C4 H4 . . . 120.312 no
C6 C7 H7 . . . 120.349 no
C8 C7 H7 . . . 120.340 no
C7 C8 H8 . . . 119.925 no
C9 C8 H8 . . . 119.939 no
C8 C9 H9 . . . 120.530 no
C10 C9 H9 . . . 120.536 no
C11 C12 H12 . . . 120.469 no
C13 C12 H12 . . . 120.465 no
C12 C13 H13 . . . 120.190 no
C14 C13 H13 . . . 120.187 no
C13 C14 H14 . . . 120.537 no
C15 C14 H14 . . . 120.552 no
N3 C15 H15 . . . 118.627 no
C14 C15 H15 . . . 118.633 no
N4 C16 H16 . . . 118.811 no
C17 C16 H16 . . . 118.803 no
C16 C17 H17 . . . 120.381 no
C18 C17 H17 . . . 120.384 no
C17 C18 H18 . . . 120.832 no
C19 C18 H18 . . . 120.837 no
C18 C19 H19 . . . 119.541 no
C20 C19 H19 . . . 119.554 no
C21 C22 H22 . . . 120.106 no
C23 C22 H22 . . . 120.121 no
C22 C23 H23 . . . 120.092 no
C24 C23 H23 . . . 120.069 no
C24 C25 H25 . . . 119.562 no
C26 C25 H25 . . . 119.545 no
C25 C26 H26 . . . 120.724 no
C27 C26 H26 . . . 120.706 no
N6 C27 H27 . . . 118.385 no
C26 C27 H27 . . . 118.393 no
N7 C29 H29 . . . 118.547 no
C30 C29 H29 . . . 118.550 no
C29 C30 H30 . . . 120.688 no
C31 C30 H30 . . . 120.694 no
C30 C31 H31 . . . 120.114 no
C32 C31 H31 . . . 120.124 no
C31 C32 H32 . . . 120.501 no
C33 C32 H32 . . . 120.509 no
C34 C35 H35 . . . 120.647 no
C36 C35 H35 . . . 120.657 no
C35 C36 H36 . . . 119.697 no
C37 C36 H36 . . . 119.700 no
C36 C37 H37 . . . 120.291 no
C38 C37 H37 . . . 120.303 no
C39 C40 H40 . . . 120.712 no
C41 C40 H40 . . . 120.707 no
C40 C41 H41 . . . 119.915 no
C42 C41 H41 . . . 119.916 no
C41 C42 H42 . . . 120.416 no
C43 C42 H42 . . . 120.442 no
N9 C43 H43 . . . 118.926 no
C42 C43 H43 . . . 118.919 no
N10 C44 H44 . . . 118.613 no
C45 C44 H44 . . . 118.599 no
C44 C45 H45 . . . 120.684 no
C46 C45 H45 . . . 120.695 no
C45 C46 H46 . . . 120.369 no
C47 C46 H46 . . . 120.375 no
C46 C47 H47 . . . 120.055 no
C48 C47 H47 . . . 120.076 no
C49 C50 H50 . . . 120.220 no
C51 C50 H50 . . . 120.221 no
C50 C51 H51 . . . 120.240 no
C52 C51 H51 . . . 120.235 no
C52 C53 H53 . . . 119.931 no
C54 C53 H53 . . . 119.941 no
C53 C54 H54 . . . 120.871 no
C55 C54 H54 . . . 120.886 no
N12 C55 H55 . . . 117.999 no
C54 C55 H55 . . . 117.999 no
C57 C58 H58A . . . 109.475 no
C57 C58 H58B . . . 109.468 no
C57 C58 H58C . . . 109.478 no
H58A C58 H58B . . . 109.452 no
H58A C58 H58C . . . 109.481 no
H58B C58 H58C . . . 109.473 no
C57 C59 H59A . . . 109.461 no
C57 C59 H59B . . . 109.463 no
C57 C59 H59C . . . 109.467 no
H59A C59 H59B . . . 109.480 no
H59A C59 H59C . . . 109.472 no
H59B C59 H59C . . . 109.484 no
C60 C61 H61A . . . 109.473 no
C60 C61 H61B . . . 109.469 no
C60 C61 H61C . . . 109.482 no
H61A C61 H61B . . . 109.477 no
H61A C61 H61C . . . 109.458 no
H61B C61 H61C . . . 109.468 no
C60 C62 H62A . . . 109.464 no
C60 C62 H62B . . . 109.471 no
C60 C62 H62C . . . 109.469 no
H62A C62 H62B . . . 109.484 no
H62A C62 H62C . . . 109.466 no
H62B C62 H62C . . . 109.473 no
C63 C64 H64A . . . 109.475 no
C63 C64 H64B . . . 109.471 no
C63 C64 H64C . . . 109.469 no
H64A C64 H64B . . . 109.471 no
H64A C64 H64C . . . 109.479 no
H64B C64 H64C . . . 109.463 no
C63 C65 H65A . . . 109.473 no
C63 C65 H65B . . . 109.467 no
C63 C65 H65C . . . 109.474 no
H65A C65 H65B . . . 109.478 no
H65A C65 H65C . . . 109.474 no
H65B C65 H65C . . . 109.463 no

loop_
_geom_bond_atom_site_label_1
_geom_bond_atom_site_label_2
_geom_bond_site_symmetry_1
_geom_bond_site_symmetry_2
_geom_bond_distance
_geom_bond_publ_flag
Ru1 O1 . . 2.150(5) yes
Ru1 N1 . . 2.073(4) yes
Ru1 N2 . . 1.956(4) yes
Ru1 N3 . . 2.076(4) yes
Ru1 N4 . . 2.019(5) yes
Ru1 N5 . . 2.098(4) yes
Ru2 O2 . . 2.138(5) yes
Ru2 N7 . . 2.066(4) yes
Ru2 N8 . . 1.952(4) yes
Ru2 N9 . . 2.072(4) yes
Ru2 N10 . . 2.023(6) yes
Ru2 N11 . . 2.097(4) yes
P1 F1 . . 1.597(4) no
P1 F2 . . 1.605(4) no
P1 F3 . . 1.601(4) no
P1 F4 . . 1.599(4) no
P1 F5 . . 1.602(4) no
P1 F6 . . 1.586(4) no
P2 F7 . . 1.559(5) no
P2 F8 . . 1.601(4) no
P2 F9 . . 1.576(6) no
P2 F10 . . 1.596(6) no
P2 F11 . . 1.576(5) no
P2 F12 . . 1.592(5) no
P3 F13 . . 1.600(4) no
P3 F14 . . 1.586(4) no
P3 F15 . . 1.590(4) no
P3 F16 . . 1.593(4) no
P3 F17 . . 1.598(5) no
P3 F18 . . 1.610(5) no
P4 F19 . . 1.590(5) no
P4 F20 . . 1.577(6) no
P4 F21 . . 1.576(4) no
P4 F22 . . 1.581(4) no
P4 F23 . . 1.603(5) no
P4 F24 . . 1.599(5) no
O3 C57 . . 1.215(9) no
O4 C60 . . 1.194(9) no
O5 C63 . . 1.222(8) no
N1 C1 . . 1.339(6) no
N1 C5 . . 1.368(6) no
N2 C6 . . 1.353(6) no
N2 C10 . . 1.353(6) no
N3 C11 . . 1.375(5) no
N3 C15 . . 1.347(7) no
N4 C16 . . 1.348(7) no
N4 C20 . . 1.359(6) no
N5 C21 . . 1.339(8) no
N5 C28 . . 1.372(7) no
N6 C27 . . 1.327(8) no
N6 C28 . . 1.354(9) no
N7 C29 . . 1.337(7) no
N7 C33 . . 1.374(6) no
N8 C34 . . 1.361(6) no
N8 C38 . . 1.357(7) no
N9 C39 . . 1.362(7) no
N9 C43 . . 1.355(6) no
N10 C44 . . 1.352(7) no
N10 C48 . . 1.360(7) no
N11 C49 . . 1.332(9) no
N11 C56 . . 1.380(7) no
N12 C55 . . 1.317(8) no
N12 C56 . . 1.360(8) no
C1 C2 . . 1.368(7) no
C2 C3 . . 1.391(6) no
C3 C4 . . 1.380(6) no
C4 C5 . . 1.385(7) no
C5 C6 . . 1.470(6) no
C6 C7 . . 1.379(6) no
C7 C8 . . 1.383(7) no
C8 C9 . . 1.383(7) no
C9 C10 . . 1.384(6) no
C10 C11 . . 1.474(7) no
C11 C12 . . 1.385(6) no
C12 C13 . . 1.388(7) no
C13 C14 . . 1.376(6) no
C14 C15 . . 1.389(7) no
C16 C17 . . 1.373(9) no
C17 C18 . . 1.383(8) no
C18 C19 . . 1.373(9) no
C19 C20 . . 1.385(10) no
C20 C21 . . 1.472(8) no
C21 C22 . . 1.415(7) no
C22 C23 . . 1.340(9) no
C23 C24 . . 1.399(10) no
C24 C25 . . 1.433(9) no
C24 C28 . . 1.423(7) no
C25 C26 . . 1.337(11) no
C26 C27 . . 1.427(8) no
C29 C30 . . 1.382(7) no
C30 C31 . . 1.383(7) no
C31 C32 . . 1.381(8) no
C32 C33 . . 1.387(7) no
C33 C34 . . 1.473(8) no
C34 C35 . . 1.386(7) no
C35 C36 . . 1.387(9) no
C36 C37 . . 1.384(8) no
C37 C38 . . 1.384(7) no
C38 C39 . . 1.466(7) no
C39 C40 . . 1.397(8) no
C40 C41 . . 1.383(7) no
C41 C42 . . 1.370(8) no
C42 C43 . . 1.380(8) no
C44 C45 . . 1.393(11) no
C45 C46 . . 1.373(9) no
C46 C47 . . 1.387(9) no
C47 C48 . . 1.391(10) no
C48 C49 . . 1.472(8) no
C49 C50 . . 1.419(7) no
C50 C51 . . 1.358(9) no
C51 C52 . . 1.416(10) no
C52 C53 . . 1.407(9) no
C52 C56 . . 1.413(7) no
C53 C54 . . 1.364(10) no
C54 C55 . . 1.400(8) no
C57 C58 . . 1.501(9) no
C57 C59 . . 1.493(9) no
C60 C61 . . 1.521(9) no
C60 C62 . . 1.477(10) no
C63 C64 . . 1.521(8) no
C63 C65 . . 1.455(10) no
O1 H1A . . 0.81(3) no
O1 H1B . . 0.81(4) no
O2 H2A . . 0.80(3) no
O2 H2B . . 0.81(4) no
C1 H1 . . 0.950 no
C2 H2 . . 0.950 no
C3 H3 . . 0.950 no
C4 H4 . . 0.950 no
C7 H7 . . 0.950 no
C8 H8 . . 0.950 no
C9 H9 . . 0.950 no
C12 H12 . . 0.950 no
C13 H13 . . 0.950 no
C14 H14 . . 0.950 no
C15 H15 . . 0.950 no
C16 H16 . . 0.950 no
C17 H17 . . 0.950 no
C18 H18 . . 0.950 no
C19 H19 . . 0.950 no
C22 H22 . . 0.950 no
C23 H23 . . 0.950 no
C25 H25 . . 0.950 no
C26 H26 . . 0.950 no
C27 H27 . . 0.950 no
C29 H29 . . 0.950 no
C30 H30 . . 0.950 no
C31 H31 . . 0.950 no
C32 H32 . . 0.950 no
C35 H35 . . 0.950 no
C36 H36 . . 0.950 no
C37 H37 . . 0.950 no
C40 H40 . . 0.950 no
C41 H41 . . 0.950 no
C42 H42 . . 0.950 no
C43 H43 . . 0.950 no
C44 H44 . . 0.950 no
C45 H45 . . 0.950 no
C46 H46 . . 0.950 no
C47 H47 . . 0.950 no
C50 H50 . . 0.950 no
C51 H51 . . 0.950 no
C53 H53 . . 0.950 no
C54 H54 . . 0.950 no
C55 H55 . . 0.950 no
C58 H58A . . 0.980 no
C58 H58B . . 0.980 no
C58 H58C . . 0.980 no
C59 H59A . . 0.980 no
C59 H59B . . 0.980 no
C59 H59C . . 0.980 no
C61 H61A . . 0.980 no
C61 H61B . . 0.980 no
C61 H61C . . 0.980 no
C62 H62A . . 0.980 no
C62 H62B . . 0.980 no
C62 H62C . . 0.980 no
C64 H64A . . 0.980 no
C64 H64B . . 0.980 no
C64 H64C . . 0.980 no
C65 H65A . . 0.980 no
C65 H65B . . 0.980 no
C65 H65C . . 0.980 no

loop_
_geom_contact_atom_site_label_1
_geom_contact_atom_site_label_2
_geom_contact_distance
_geom_contact_site_symmetry_1
_geom_contact_site_symmetry_2
_geom_contact_publ_flag
Ru1 N6 3.278(5) . . no
Ru2 N12 3.273(5) . . no
O1 N6 2.647(5) . . no
O1 C5 3.440(7) . . no
O1 C6 3.357(6) . . no
O1 C10 3.434(6) . . no
O1 C11 3.576(6) . . no
O1 C28 3.403(6) . . no
O2 N12 2.637(5) . . no
O2 C33 3.469(6) . . no
O2 C34 3.421(6) . . no
O2 C38 3.500(7) . . no
O2 C39 3.566(7) . . no
O2 C56 3.396(6) . . no
N1 C3 2.771(7) . . no
N1 C16 3.430(8) . . no
N2 C8 2.734(6) . . no
N2 C16 3.185(8) . . no
N3 C13 2.784(6) . . no
N4 C1 3.571(7) . . no
N4 C18 2.772(9) . . no
N5 C1 3.508(6) . . no
N5 C15 3.386(6) . . no
N5 C23 2.801(6) . . no
N5 C27 3.528(9) . . no
N6 C21 3.535(9) . . no
N6 C25 2.794(7) . . no
N7 C31 2.772(7) . . no
N7 C44 3.551(8) . . no
N8 C36 2.731(7) . . no
N8 C44 3.146(9) . . no
N9 C41 2.769(7) . . no
N10 C46 2.784(10) . . no
N11 C29 3.448(6) . . no
N11 C43 3.422(7) . . no
N11 C51 2.809(7) . . no
N11 C55 3.529(8) . . no
N12 C49 3.539(9) . . no
N12 C53 2.785(7) . . no
C1 C4 2.720(6) . . no
C2 C5 2.738(6) . . no
C4 C7 3.070(6) . . no
C6 C9 2.753(6) . . no
C7 C10 2.748(7) . . no
C9 C12 3.071(7) . . no
C11 C14 2.741(7) . . no
C12 C15 2.733(6) . . no
C16 C19 2.706(7) . . no
C17 C20 2.741(8) . . no
C19 C22 3.025(9) . . no
C21 C24 2.739(8) . . no
C22 C28 2.748(9) . . no
C24 C27 2.755(10) . . no
C26 C28 2.750(8) . . no
C29 C32 2.731(7) . . no
C30 C33 2.740(8) . . no
C32 C35 3.072(8) . . no
C34 C37 2.756(8) . . no
C35 C38 2.769(7) . . no
C37 C40 3.083(7) . . no
C39 C42 2.740(7) . . no
C40 C43 2.737(7) . . no
C44 C47 2.719(8) . . no
C45 C48 2.750(8) . . no
C47 C50 3.013(9) . . no
C49 C52 2.756(8) . . no
C50 C56 2.751(10) . . no
C52 C55 2.733(10) . . no
C54 C56 2.741(8) . . no
F1 F1 3.213(5) . 2_756 no
F1 F4 3.364(5) . 2_756 no
F1 C4 3.425(6) . 2_656 no
F1 C7 3.400(6) . 2_656 no
F1 C9 3.500(6) . 2_756 no
F2 C17 3.268(6) . . no
F2 C47 3.245(8) . . no
F2 C58 3.324(8) . 1_655 no
F3 C7 3.082(7) . 2_656 no
F3 C8 3.259(7) . 2_656 no
F3 C46 3.194(8) . . no
F3 C47 3.403(9) . . no
F4 F1 3.364(5) . 2_756 no
F4 C3 3.318(6) . 1_655 no
F4 C4 3.134(6) . 1_655 no
F4 C8 3.528(6) . 2_756 no
F4 C9 3.269(5) . 2_756 no
F4 C57 3.529(8) . 1_655 no
F4 C59 3.489(10) . 1_655 no
F5 C9 3.439(6) . 2_756 no
F5 C12 3.451(5) . 2_756 no
F5 C46 3.039(8) . . no
F5 C47 3.159(8) . . no
F5 C61 3.487(9) . 2_756 no
F6 N2 3.471(6) . . no
F6 C3 3.421(6) . 1_655 no
F6 C8 3.417(8) . . no
F6 C9 3.161(7) . . no
F6 C10 3.220(7) . . no
F6 C16 3.136(5) . . no
F7 C51 3.582(7) . . no
F7 C53 3.337(8) . 2_766 no
F8 C29 3.284(7) . 2_766 no
F8 C30 3.143(7) . 2_766 no
F8 C43 3.320(8) . 2_666 no
F8 C47 3.309(7) . 2_666 no
F8 C48 3.205(6) . 2_666 no
F8 C49 3.239(7) . 2_666 no
F8 C50 3.478(7) . 2_666 no
F9 C50 3.439(7) . 2_766 no
F9 C51 3.151(7) . 2_766 no
F9 C52 3.180(7) . 2_766 no
F9 C56 3.446(7) . 2_766 no
F9 C58 3.328(10) . 2_666 no
F9 C59 3.541(10) . 2_666 no
F10 N11 3.511(6) . 2_666 no
F10 C18 3.114(9) . . no
F10 C19 3.508(9) . . no
F10 C43 3.552(8) . 2_666 no
F10 C49 3.295(6) . 2_666 no
F10 C50 3.121(7) . 2_666 no
F10 C51 3.106(7) . 2_666 no
F10 C52 3.259(7) . 2_666 no
F10 C56 3.471(7) . 2_666 no
F11 C50 3.345(7) . 2_666 no
F11 C53 3.569(7) . . no
F11 C57 3.443(10) . 2_666 no
F11 C59 3.541(10) . 2_666 no
F12 N12 3.318(6) . 2_766 no
F12 C42 3.180(7) . 2_666 no
F12 C43 3.307(7) . 2_666 no
F12 C52 3.501(7) . 2_766 no
F12 C54 3.564(7) . 2_766 no
F12 C55 3.380(7) . 2_766 no
F12 C56 3.338(7) . 2_766 no
F13 C1 3.286(5) . 1_655 no
F13 C2 3.192(5) . 1_655 no
F13 C15 3.492(8) . . no
F13 C19 3.429(7) . . no
F13 C20 3.344(6) . . no
F13 C21 3.262(6) . . no
F13 C22 3.278(6) . . no
F14 F14 3.015(5) . 2_765 no
F14 C24 3.552(6) . 1_655 no
F14 C25 3.209(7) . 1_655 no
F14 C25 3.481(6) . 2_665 no
F14 C26 3.480(7) . 1_655 no
F14 C26 3.383(6) . 2_665 no
F14 C65 3.306(8) . 2_766 no
F15 C22 3.193(7) . . no
F15 C23 3.354(7) . . no
F15 C26 3.291(7) . 2_665 no
F15 C41 3.113(8) . 2_666 no
F15 C42 3.180(8) . 2_666 no
F16 N6 3.110(6) . 1_655 no
F16 C1 3.273(6) . 1_655 no
F16 C14 3.231(7) . . no
F16 C15 3.454(7) . . no
F16 C24 3.452(7) . 1_655 no
F16 C27 3.357(7) . 1_655 no
F16 C28 3.120(6) . 1_655 no
F17 C23 3.353(7) . 1_655 no
F17 C24 3.355(7) . 1_655 no
F17 C55 3.403(8) . 2_766 no
F18 C15 3.433(6) . . no
F18 C21 3.500(6) . . no
F18 C22 3.277(7) . . no
F18 C23 3.201(6) . . no
F18 C24 3.337(6) . . no
F18 C28 3.556(6) . . no
F19 C32 3.321(7) . 1_454 no
F19 C35 3.368(8) . 1_454 no
F19 C37 3.463(8) . 1_554 no
F20 O1 3.266(7) . . no
F20 C13 3.269(8) . 1_455 no
F20 C14 3.494(8) . 1_455 no
F20 C45 3.454(7) . 2_656 no
F21 C31 3.119(6) . 2_756 no
F21 C32 3.520(7) . 2_756 no
F21 C44 3.520(7) . 2_656 no
F21 C45 3.353(7) . 2_656 no
F22 C35 3.323(9) . 1_454 no
F22 C64 3.548(8) . 1_454 no
F22 C65 3.470(7) . 1_454 no
F23 C35 3.254(7) . 1_454 no
F23 C36 3.472(7) . 1_454 no
F23 C44 3.510(6) . 2_656 no
F24 C27 3.230(8) . . no
F24 C37 3.307(7) . 1_554 no
O1 F20 3.266(7) . . no
O1 O4 2.773(6) . . no
O1 C13 3.436(7) . 1_455 no
O2 O5 2.762(6) . . no
O2 C41 3.441(7) . 1_655 no
O2 C63 3.540(7) . . no
O3 C3 3.466(9) . . no
O3 C4 3.280(9) . . no
O3 C5 3.410(9) . . no
O3 C16 3.240(8) . . no
O3 C17 3.460(8) . . no
O3 C53 3.558(8) . 2_666 no
O3 C54 3.283(7) . 2_666 no
O4 O1 2.773(6) . . no
O4 N2 3.483(8) . . no
O4 C9 3.465(8) . . no
O4 C10 3.140(8) . . no
O4 C11 3.350(8) . . no
O5 O2 2.762(6) . . no
O5 N8 3.349(7) . . no
O5 C23 3.348(6) . 2_666 no
O5 C37 3.473(8) . . no
O5 C38 3.048(8) . . no
O5 C39 3.211(8) . . no
N1 C13 3.551(8) . 1_455 no
N2 F6 3.471(6) . . no
N2 O4 3.483(8) . . no
N6 F16 3.110(6) . 1_455 no
N8 O5 3.349(7) . . no
N11 F10 3.511(6) . 2_666 no
N12 F12 3.318(6) . 2_766 no
C1 F13 3.286(5) . 1_455 no
C1 F16 3.273(6) . 1_455 no
C1 C14 3.339(9) . 1_455 no
C2 F13 3.192(5) . 1_455 no
C2 C14 3.498(9) . 1_455 no
C2 C15 3.468(9) . 1_455 no
C3 F4 3.318(6) . 1_455 no
C3 F6 3.421(6) . 1_455 no
C3 O3 3.466(9) . . no
C3 C11 3.522(9) . 1_455 no
C3 C12 3.490(9) . 1_455 no
C4 F1 3.425(6) . 2_656 no
C4 F4 3.134(6) . 1_455 no
C4 O3 3.280(9) . . no
C4 C12 3.379(9) . 1_455 no
C4 C13 3.535(9) . 1_455 no
C5 O3 3.410(9) . . no
C5 C13 3.462(8) . 1_455 no
C7 F1 3.400(6) . 2_656 no
C7 F3 3.082(7) . 2_656 no
C8 F3 3.259(7) . 2_656 no
C8 F4 3.528(6) . 2_756 no
C8 F6 3.417(8) . . no
C9 F1 3.500(6) . 2_756 no
C9 F4 3.269(5) . 2_756 no
C9 F5 3.439(6) . 2_756 no
C9 F6 3.161(7) . . no
C9 O4 3.465(8) . . no
C10 F6 3.220(7) . . no
C10 O4 3.140(8) . . no
C11 O4 3.350(8) . . no
C11 C3 3.522(9) . 1_655 no
C11 C60 3.427(11) . . no
C12 F5 3.451(5) . 2_756 no
C12 C3 3.490(9) . 1_655 no
C12 C4 3.379(9) . 1_655 no
C12 C60 3.539(11) . . no
C13 F20 3.269(8) . 1_655 no
C13 O1 3.436(7) . 1_655 no
C13 N1 3.551(8) . 1_655 no
C13 C4 3.535(9) . 1_655 no
C13 C5 3.462(8) . 1_655 no
C14 F16 3.231(7) . . no
C14 F20 3.494(8) . 1_655 no
C14 C1 3.339(9) . 1_655 no
C14 C2 3.498(9) . 1_655 no
C15 F13 3.492(8) . . no
C15 F16 3.454(7) . . no
C15 F18 3.433(6) . . no
C15 C2 3.468(9) . 1_655 no
C16 F6 3.136(5) . . no
C16 O3 3.240(8) . . no
C17 F2 3.268(6) . . no
C17 O3 3.460(8) . . no
C18 F10 3.114(9) . . no
C19 F10 3.508(9) . . no
C19 F13 3.429(7) . . no
C19 C55 3.565(8) . 2_666 no
C20 F13 3.344(6) . . no
C20 C55 3.579(7) . 2_666 no
C21 F13 3.262(6) . . no
C21 F18 3.500(6) . . no
C22 F13 3.278(6) . . no
C22 F15 3.193(7) . . no
C22 F18 3.277(7) . . no
C23 F15 3.354(7) . . no
C23 F17 3.353(7) . 1_455 no
C23 F18 3.201(6) . . no
C23 O5 3.348(6) . 2_666 no
C24 F14 3.552(6) . 1_455 no
C24 F16 3.452(7) . 1_455 no
C24 F17 3.355(7) . 1_455 no
C24 F18 3.337(6) . . no
C25 F14 3.209(7) . 1_455 no
C25 F14 3.481(6) . 2_665 no
C26 F14 3.480(7) . 1_455 no
C26 F14 3.383(6) . 2_665 no
C26 F15 3.291(7) . 2_665 no
C26 C65 3.599(10) . 1_454 no
C27 F16 3.357(7) . 1_455 no
C27 F24 3.230(8) . . no
C28 F16 3.120(6) . 1_455 no
C28 F18 3.556(6) . . no
C29 F8 3.284(7) . 2_766 no
C29 C41 3.585(10) . 1_655 no
C29 C42 3.398(10) . 1_655 no
C30 F8 3.143(7) . 2_766 no
C30 C42 3.524(10) . 1_655 no
C30 C43 3.483(9) . 1_655 no
C30 C61 3.552(12) . 2_756 no
C31 F21 3.119(6) . 2_756 no
C31 C39 3.437(9) . 1_655 no
C31 C40 3.430(10) . 1_655 no
C31 C44 3.471(8) . 1_655 no
C31 C45 3.593(9) . 1_655 no
C32 F19 3.321(7) . 1_656 no
C32 F21 3.520(7) . 2_756 no
C32 C40 3.464(10) . 1_655 no
C35 F19 3.368(8) . 1_656 no
C35 F22 3.323(9) . 1_656 no
C35 F23 3.254(7) . 1_656 no
C36 F23 3.472(7) . 1_656 no
C37 F19 3.463(8) . 1_556 no
C37 F24 3.307(7) . 1_556 no
C37 O5 3.473(8) . . no
C38 O5 3.048(8) . . no
C39 O5 3.211(8) . . no
C39 C31 3.437(9) . 1_455 no
C40 C31 3.430(10) . 1_455 no
C40 C32 3.464(10) . 1_455 no
C41 F15 3.113(8) . 2_666 no
C41 O2 3.441(7) . 1_455 no
C41 C29 3.585(10) . 1_455 no
C42 F12 3.180(7) . 2_666 no
C42 F15 3.180(8) . 2_666 no
C42 C29 3.398(10) . 1_455 no
C42 C30 3.524(10) . 1_455 no
C43 F8 3.320(8) . 2_666 no
C43 F10 3.552(8) . 2_666 no
C43 F12 3.307(7) . 2_666 no
C43 C30 3.483(9) . 1_455 no
C44 F21 3.520(7) . 2_656 no
C44 F23 3.510(6) . 2_656 no
C44 C31 3.471(8) . 1_455 no
C45 F20 3.454(7) . 2_656 no
C45 F21 3.353(7) . 2_656 no
C45 C31 3.593(9) . 1_455 no
C46 F3 3.194(8) . . no
C46 F5 3.039(8) . . no
C47 F2 3.245(8) . . no
C47 F3 3.403(9) . . no
C47 F5 3.159(8) . . no
C47 F8 3.309(7) . 2_666 no
C48 F8 3.205(6) . 2_666 no
C49 F8 3.239(7) . 2_666 no
C49 F10 3.295(6) . 2_666 no
C50 F8 3.478(7) . 2_666 no
C50 F9 3.439(7) . 2_766 no
C50 F10 3.121(7) . 2_666 no
C50 F11 3.345(7) . 2_666 no
C51 F7 3.582(7) . . no
C51 F9 3.151(7) . 2_766 no
C51 F10 3.106(7) . 2_666 no
C52 F9 3.180(7) . 2_766 no
C52 F10 3.259(7) . 2_666 no
C52 F12 3.501(7) . 2_766 no
C53 F7 3.337(8) . 2_766 no
C53 F11 3.569(7) . . no
C53 O3 3.558(8) . 2_666 no
C54 F12 3.564(7) . 2_766 no
C54 O3 3.283(7) . 2_666 no
C55 F12 3.380(7) . 2_766 no
C55 F17 3.403(8) . 2_766 no
C55 C19 3.565(8) . 2_666 no
C55 C20 3.579(7) . 2_666 no
C56 F9 3.446(7) . 2_766 no
C56 F10 3.471(7) . 2_666 no
C56 F12 3.338(7) . 2_766 no
C57 F4 3.529(8) . 1_455 no
C57 F11 3.443(10) . 2_666 no
C58 F2 3.324(8) . 1_455 no
C58 F9 3.328(10) . 2_666 no
C59 F4 3.489(10) . 1_455 no
C59 F9 3.541(10) . 2_666 no
C59 F11 3.541(10) . 2_666 no
C60 C11 3.427(11) . . no
C60 C12 3.539(11) . . no
C61 F5 3.487(9) . 2_756 no
C61 C30 3.552(12) . 2_756 no
C63 O2 3.540(7) . . no
C64 F22 3.548(8) . 1_656 no
C65 F14 3.306(8) . 2_766 no
C65 F22 3.470(7) . 1_656 no
C65 C26 3.599(10) . 1_656 no
Ru1 H1 3.1827 . . no
Ru1 H15 3.1958 . . no
Ru1 H16 3.0583 . . no
Ru2 H29 3.1831 . . no
Ru2 H43 3.1952 . . no
Ru2 H44 3.0783 . . no
O3 H58A 2.4631 . . no
O3 H58B 2.9572 . . no
O3 H58C 3.0184 . . no
O3 H59A 2.4594 . . no
O3 H59B 2.9927 . . no
O3 H59C 2.9788 . . no
O4 H61A 2.4284 . . no
O4 H61B 2.9119 . . no
O4 H61C 3.0067 . . no
O4 H62A 2.5799 . . no
O4 H62B 2.6817 . . no
O4 H62C 3.1108 . . no
O5 H64A 2.4634 . . no
O5 H64B 2.9488 . . no
O5 H64C 3.0404 . . no
O5 H65A 2.4537 . . no
O5 H65B 2.9402 . . no
O5 H65C 3.0051 . . no
N1 H2 3.2311 . . no
N1 H4 3.2530 . . no
N1 H1A 3.35(4) . . no
N1 H1B 3.51(5) . . no
N1 H16 3.3109 . . no
N2 H1A 3.47(3) . . no
N2 H1B 2.80(5) . . no
N2 H7 3.2243 . . no
N2 H9 3.2304 . . no
N2 H16 2.6574 . . no
N3 H1A 3.23(5) . . no
N3 H1B 2.99(5) . . no
N3 H12 3.2649 . . no
N3 H14 3.2508 . . no
N4 H1 3.5953 . . no
N4 H17 3.2357 . . no
N4 H19 3.2295 . . no
N5 H1 2.9959 . . no
N5 H1A 2.95(5) . . no
N5 H15 2.8643 . . no
N5 H22 3.2597 . . no
N6 H1A 1.91(3) . . no
N6 H1B 3.18(3) . . no
N6 H26 3.2677 . . no
N7 H2A 3.32(4) . . no
N7 H2B 3.51(5) . . no
N7 H30 3.2382 . . no
N7 H32 3.2628 . . no
N7 H44 3.4674 . . no
N8 H2A 3.51(4) . . no
N8 H2B 2.85(5) . . no
N8 H35 3.2382 . . no
N8 H37 3.2263 . . no
N8 H44 2.6156 . . no
N9 H2A 3.23(5) . . no
N9 H2B 2.96(5) . . no
N9 H40 3.2611 . . no
N9 H42 3.2455 . . no
N10 H45 3.2602 . . no
N10 H47 3.2471 . . no
N11 H2A 2.96(5) . . no
N11 H29 2.9360 . . no
N11 H43 2.9062 . . no
N11 H50 3.2581 . . no
N12 H2A 1.91(3) . . no
N12 H2B 3.17(4) . . no
N12 H43 3.5966 . . no
N12 H54 3.2438 . . no
C1 H3 3.2360 . . no
C2 H4 3.2527 . . no
C3 H1 3.2269 . . no
C4 H2 3.2530 . . no
C4 H7 2.8291 . . no
C5 H1 3.1794 . . no
C5 H3 3.2491 . . no
C5 H7 2.7663 . . no
C5 H16 3.2840 . . no
C6 H4 2.7085 . . no
C6 H1B 3.46(5) . . no
C6 H8 3.2429 . . no
C6 H16 2.9864 . . no
C7 H4 2.8042 . . no
C7 H9 3.2580 . . no
C9 H7 3.2569 . . no
C9 H12 2.8059 . . no
C10 H1B 3.17(5) . . no
C10 H8 3.2444 . . no
C10 H12 2.7148 . . no
C10 H16 3.2513 . . no
C11 H1B 3.29(5) . . no
C11 H9 2.7736 . . no
C11 H13 3.2514 . . no
C11 H15 3.1897 . . no
C12 H9 2.8304 . . no
C12 H14 3.2519 . . no
C13 H15 3.2327 . . no
C14 H12 3.2497 . . no
C15 H13 3.2441 . . no
C16 H18 3.2419 . . no
C17 H19 3.2276 . . no
C18 H16 3.2314 . . no
C19 H17 3.2307 . . no
C19 H22 2.7328 . . no
C20 H16 3.1855 . . no
C20 H18 3.2596 . . no
C20 H22 2.6990 . . no
C21 H1 3.4360 . . no
C21 H15 3.2493 . . no
C21 H19 2.7381 . . no
C21 H23 3.2479 . . no
C22 H19 2.7428 . . no
C23 H25 2.7267 . . no
C24 H22 3.2338 . . no
C24 H26 3.2749 . . no
C25 H23 2.7236 . . no
C25 H27 3.2212 . . no
C27 H1A 2.84(3) . . no
C27 H25 3.2422 . . no
C28 H1 3.4987 . . no
C28 H1A 2.84(4) . . no
C28 H15 3.2942 . . no
C28 H23 3.2902 . . no
C28 H25 3.2895 . . no
C28 H27 3.1571 . . no
C29 H31 3.2402 . . no
C30 H32 3.2524 . . no
C31 H29 3.2308 . . no
C32 H30 3.2534 . . no
C32 H35 2.8368 . . no
C33 H29 3.1849 . . no
C33 H31 3.2467 . . no
C33 H35 2.7854 . . no
C33 H44 3.3999 . . no
C34 H2B 3.54(4) . . no
C34 H32 2.7073 . . no
C34 H36 3.2449 . . no
C34 H44 2.9831 . . no
C35 H32 2.8023 . . no
C35 H37 3.2637 . . no
C37 H35 3.2656 . . no
C37 H40 2.8209 . . no
C38 H2B 3.27(5) . . no
C38 H36 3.2467 . . no
C38 H40 2.7127 . . no
C38 H44 3.0843 . . no
C39 H2B 3.30(5) . . no
C39 H37 2.7883 . . no
C39 H41 3.2520 . . no
C39 H43 3.1915 . . no
C40 H37 2.8493 . . no
C40 H42 3.2464 . . no
C41 H43 3.2243 . . no
C42 H40 3.2465 . . no
C43 H41 3.2320 . . no
C44 H46 3.2446 . . no
C45 H47 3.2407 . . no
C46 H44 3.2309 . . no
C47 H45 3.2462 . . no
C47 H50 2.7234 . . no
C48 H44 3.1818 . . no
C48 H46 3.2640 . . no
C48 H50 2.7060 . . no
C49 H29 3.3782 . . no
C49 H43 3.3810 . . no
C49 H47 2.7325 . . no
C49 H51 3.2649 . . no
C50 H47 2.7294 . . no
C51 H53 2.7071 . . no
C52 H50 3.2608 . . no
C52 H54 3.2668 . . no
C53 H51 2.7146 . . no
C53 H55 3.2203 . . no
C55 H2A 2.82(3) . . no
C55 H53 3.2381 . . no
C56 H2A 2.85(4) . . no
C56 H29 3.3731 . . no
C56 H43 3.3161 . . no
C56 H51 3.2896 . . no
C56 H53 3.2744 . . no
C56 H55 3.1510 . . no
C58 H59A 3.3714 . . no
C58 H59B 2.7635 . . no
C58 H59C 2.7730 . . no
C59 H58A 3.3683 . . no
C59 H58B 2.8081 . . no
C59 H58C 2.7336 . . no
C61 H62A 3.2617 . . no
C61 H62B 3.1500 . . no
C61 H62C 2.5775 . . no
C62 H61A 3.3820 . . no
C62 H61B 2.8734 . . no
C62 H61C 2.7489 . . no
C64 H65A 3.3594 . . no
C64 H65B 2.8046 . . no
C64 H65C 2.6964 . . no
C65 H64A 3.3465 . . no
C65 H64B 2.8183 . . no
C65 H64C 2.7112 . . no
H1 H2 2.3055 . . no
H2 H3 2.3570 . . no
H3 H4 2.3399 . . no
H4 H7 2.2930 . . no
H1A H27 2.8869 . . no
H7 H8 2.3373 . . no
H8 H9 2.3403 . . no
H9 H12 2.2924 . . no
H2A H55 2.8617 . . no
H12 H13 2.3476 . . no
H13 H14 2.3361 . . no
H14 H15 2.3272 . . no
H16 H17 2.3113 . . no
H17 H18 2.3510 . . no
H18 H19 2.3283 . . no
H19 H22 2.1818 . . no
H22 H23 2.2934 . . no
H23 H25 2.5949 . . no
H25 H26 2.2904 . . no
H26 H27 2.3638 . . no
H29 H30 2.3208 . . no
H30 H31 2.3446 . . no
H31 H32 2.3401 . . no
H32 H35 2.2946 . . no
H35 H36 2.3416 . . no
H36 H37 2.3335 . . no
H37 H40 2.3156 . . no
H40 H41 2.3416 . . no
H41 H42 2.3247 . . no
H42 H43 2.3209 . . no
H44 H45 2.3328 . . no
H45 H46 2.3387 . . no
H46 H47 2.3429 . . no
H47 H50 2.1740 . . no
H50 H51 2.3145 . . no
H51 H53 2.5793 . . no
H53 H54 2.3257 . . no
H54 H55 2.3344 . . no
H58B H59B 3.1272 . . no
H58B H59C 2.6752 . . no
H58C H59B 2.5842 . . no
H58C H59C 3.0260 . . no
H61A H62C 3.5173 . . no
H61B H62A 3.3821 . . no
H61B H62C 2.6617 . . no
H61C H62B 3.1171 . . no
H61C H62C 2.5458 . . no
H64B H65B 3.2280 . . no
H64B H65C 2.6284 . . no
H64C H65B 2.6287 . . no
H64C H65C 2.8939 . . no
P1 H3 3.4915 . 1_655 no
P1 H7 3.3998 . 2_656 no
P1 H9 3.1698 . 2_756 no
P1 H12 3.5570 . 2_756 no
P1 H46 3.5639 . . no
P1 H47 3.4539 . . no
P1 H58C 3.5655 . 1_655 no
P2 H18 3.3468 . . no
P2 H29 3.4105 . 2_766 no
P2 H43 3.4024 . 2_666 no
P2 H58B 3.5659 . 2_666 no
P2 H59C 3.4304 . 2_666 no
P3 H1 3.3470 . 1_655 no
P3 H15 3.4169 . . no
P3 H26 3.4821 . 2_665 no
P3 H65A 3.4914 . 2_766 no
P3 H65C 3.5735 . 1_554 no
P4 H27 3.4946 . . no
P4 H35 3.3514 . 1_454 no
P4 H37 3.3484 . 1_554 no
P4 H45 3.4128 . 2_656 no
F1 H4 2.6176 . 2_656 no
F1 H7 2.5377 . 2_656 no
F1 H9 2.7392 . 2_756 no
F1 H12 2.8361 . 2_756 no
F2 H3 3.2690 . 1_655 no
F2 H16 3.2734 . . no
F2 H17 2.4846 . . no
F2 H47 2.5422 . . no
F2 H50 3.0043 . . no
F2 H58C 2.3538 . 1_655 no
F2 H59B 3.4982 . 1_655 no
F3 H7 2.5864 . 2_656 no
F3 H8 2.9267 . 2_656 no
F3 H46 2.5245 . . no
F3 H47 2.9427 . . no
F3 H59A 2.6838 . . no
F4 H3 2.8615 . 1_655 no
F4 H4 2.4856 . 1_655 no
F4 H8 3.0631 . 2_756 no
F4 H9 2.5333 . 2_756 no
F4 H58C 3.0562 . 1_655 no
F4 H59B 2.7434 . 1_655 no
F5 H9 2.4984 . 2_756 no
F5 H12 2.5169 . 2_756 no
F5 H46 2.8716 . . no
F5 H47 3.0714 . . no
F5 H59B 3.2324 . 1_655 no
F5 H61A 3.4047 . 2_756 no
F5 H61B 2.7168 . 2_756 no
F6 H3 2.5891 . 1_655 no
F6 H4 3.4445 . 1_655 no
F6 H7 3.5477 . 2_656 no
F6 H9 3.4785 . . no
F6 H16 2.3757 . . no
F6 H17 3.3506 . . no
F7 H18 2.8115 . . no
F7 H51 2.7034 . . no
F7 H53 3.4764 . . no
F7 H53 3.3440 . 2_766 no
F7 H58A 3.3173 . 1_655 no
F7 H58B 3.3029 . 1_655 no
F8 H29 2.7430 . 2_766 no
F8 H30 2.4819 . 2_766 no
F8 H43 2.8170 . 2_666 no
F8 H47 3.2915 . 2_666 no
F8 H50 3.5583 . 2_666 no
F8 H59C 2.8622 . 2_666 no
F9 H29 2.7522 . 2_766 no
F9 H51 3.4649 . 2_766 no
F9 H58B 2.4531 . 2_666 no
F9 H59C 2.7221 . 2_666 no
F10 H18 2.3387 . . no
F10 H19 3.1290 . . no
F10 H43 2.6551 . 2_666 no
F10 H50 3.5477 . 2_666 no
F10 H51 3.5296 . 2_666 no
F11 H50 3.1137 . 2_666 no
F11 H51 3.1990 . . no
F11 H53 2.6613 . . no
F11 H58B 3.0696 . 2_666 no
F11 H59C 2.8845 . 2_666 no
F12 H18 3.2693 . . no
F12 H19 3.5432 . . no
F12 H29 2.8693 . 2_766 no
F12 H42 2.5925 . 2_666 no
F12 H43 2.8268 . 2_666 no
F13 H1 2.7247 . 1_655 no
F13 H2 2.5774 . 1_655 no
F13 H15 2.9086 . . no
F13 H19 3.2795 . . no
F13 H22 3.2485 . . no
F13 H55 3.2464 . 2_766 no
F14 H25 3.3173 . 1_655 no
F14 H25 3.0669 . 2_665 no
F14 H26 2.8980 . 2_665 no
F14 H65A 2.7415 . 2_766 no
F14 H65C 2.7928 . 1_554 no
F14 H65C 2.9931 . 2_766 no
F15 H22 2.9886 . . no
F15 H23 3.2826 . . no
F15 H25 3.4262 . 2_665 no
F15 H26 2.4178 . 2_665 no
F15 H41 2.9776 . 2_666 no
F15 H42 3.1033 . 2_666 no
F15 H65A 3.0848 . 2_766 no
F16 H1 2.5403 . 1_655 no
F16 H14 2.5906 . . no
F16 H15 3.0076 . . no
F16 H65C 3.2421 . 1_554 no
F17 H1 3.0170 . 1_655 no
F17 H2A 3.20(5) . 2_766 no
F17 H2B 3.51(5) . 2_766 no
F17 H41 3.5793 . 2_666 no
F17 H42 3.4700 . 2_666 no
F17 H55 2.5507 . 2_766 no
F17 H65A 2.8554 . 2_766 no
F18 H15 2.5361 . . no
F18 H23 3.5776 . . no
F18 H25 2.8383 . 2_665 no
F18 H26 3.5094 . 2_665 no
F18 H64B 2.7459 . 1_554 no
F18 H65C 2.8719 . 1_554 no
F19 H32 2.5823 . 1_454 no
F19 H35 2.6032 . 1_454 no
F19 H37 2.6184 . 1_554 no
F19 H40 2.8607 . 1_554 no
F20 H1A 3.16(5) . . no
F20 H1B 3.13(5) . . no
F20 H13 2.7406 . 1_455 no
F20 H14 3.1842 . 1_455 no
F20 H27 3.5100 . . no
F20 H45 2.5676 . 2_656 no
F20 H62C 3.3379 . 1_455 no
F21 H31 2.3623 . 2_756 no
F21 H32 3.1868 . 2_756 no
F21 H37 3.4642 . 1_554 no
F21 H44 3.0327 . 2_656 no
F21 H45 2.7169 . 2_656 no
F21 H62B 2.9308 . . no
F22 H27 2.9538 . . no
F22 H35 3.0467 . 1_454 no
F22 H40 3.1842 . 1_554 no
F22 H64C 2.7382 . 1_454 no
F22 H65B 2.6214 . 1_454 no
F23 H35 2.6157 . 1_454 no
F23 H36 3.0408 . 1_454 no
F23 H44 2.7414 . 2_656 no
F23 H45 3.2633 . 2_656 no
F23 H62C 2.8445 . 1_455 no
F24 H1A 3.25(4) . . no
F24 H1B 3.55(5) . . no
F24 H27 2.4060 . . no
F24 H37 2.4099 . 1_554 no
F24 H40 2.9666 . 1_554 no
F24 H62B 2.9766 . . no
F24 H64A 3.1894 . 1_554 no
O1 H13 2.7424 . 1_455 no
O1 H14 3.1940 . 1_455 no
O1 H62A 3.4012 . . no
O2 H41 2.7274 . 1_655 no
O2 H42 3.3805 . 1_655 no
O2 H65A 3.1292 . . no
O3 H4 3.5806 . . no
O3 H16 3.0025 . . no
O3 H17 3.3966 . . no
O3 H53 3.1038 . 2_666 no
O3 H54 2.5434 . 2_666 no
O4 H1A 3.21(4) . . no
O4 H1B 1.98(3) . . no
O4 H45 3.0802 . 2_656 no
O4 H46 3.4217 . 2_656 no
O5 H2A 3.25(4) . . no
O5 H2B 1.98(4) . . no
O5 H23 2.4816 . 2_666 no
N1 H13 3.4376 . 1_455 no
N1 H54 3.5635 . 2_666 no
N3 H62A 3.2040 . . no
N4 H2 3.3038 . 1_655 no
N4 H3 3.4799 . 1_655 no
N6 H14 3.4800 . 1_455 no
N6 H64A 3.3040 . 1_554 no
N6 H64B 3.1402 . 1_554 no
N7 H41 3.5001 . 1_655 no
N7 H61C 3.0250 . 2_756 no
N9 H30 3.4486 . 1_455 no
N10 H30 3.1267 . 1_455 no
N10 H31 3.5280 . 1_455 no
N10 H61C 3.4697 . 2_756 no
N12 H19 3.5042 . 2_666 no
N12 H22 3.4934 . 2_666 no
N12 H42 3.4244 . 1_655 no
C1 H14 3.3367 . 1_455 no
C1 H54 2.9937 . 2_666 no
C1 H55 3.1737 . 2_666 no
C2 H54 3.0151 . 2_666 no
C2 H58A 3.3936 . . no
C3 H58A 3.2909 . . no
C4 H12 3.4155 . 1_455 no
C5 H13 3.3117 . 1_455 no
C7 H7 3.3146 . 2_656 no
C7 H8 3.1435 . 2_656 no
C8 H7 3.0048 . 2_656 no
C8 H59A 3.4058 . 2_656 no
C8 H59B 3.4898 . 2_656 no
C9 H61A 3.4560 . . no
C9 H61B 3.5774 . . no
C11 H3 3.4337 . 1_655 no
C11 H61B 3.5748 . . no
C11 H62A 3.3376 . . no
C12 H4 3.5159 . 1_655 no
C12 H61B 2.9939 . . no
C12 H62A 3.4612 . . no
C13 H62A 3.4199 . . no
C14 H1 3.5078 . 1_655 no
C14 H62A 3.2816 . . no
C14 H64C 3.3431 . 1_554 no
C15 H2 3.4591 . 1_655 no
C15 H62A 3.1680 . . no
C15 H64B 3.1666 . 1_554 no
C15 H64C 3.4234 . 1_554 no
C16 H2 3.3863 . 1_655 no
C16 H3 2.8478 . 1_655 no
C17 H2 3.3397 . 1_655 no
C17 H3 3.0180 . 1_655 no
C17 H58A 3.4921 . 1_655 no
C17 H58C 3.4810 . 1_655 no
C18 H2 3.1738 . 1_655 no
C18 H58A 3.4965 . 1_655 no
C19 H2 3.0985 . 1_655 no
C19 H43 3.5313 . 2_666 no
C20 H2 3.1987 . 1_655 no
C20 H55 3.5184 . 2_666 no
C21 H55 3.3850 . 2_666 no
C22 H2A 3.58(4) . 2_666 no
C22 H55 3.5266 . 2_666 no
C23 H2B 3.51(5) . 2_666 no
C23 H25 3.5676 . 2_665 no
C24 H25 3.5156 . 2_665 no
C25 H25 3.2427 . 2_665 no
C26 H23 3.5537 . 2_665 no
C26 H65B 3.2489 . 1_454 no
C26 H65C 3.3012 . 1_454 no
C27 H64A 3.0570 . 1_554 no
C27 H64B 3.3020 . 1_554 no
C27 H65B 3.1346 . 1_454 no
C27 H65C 3.4919 . 1_454 no
C28 H64B 3.3030 . 1_554 no
C29 H42 3.4850 . 1_655 no
C29 H61C 2.8961 . 2_756 no
C30 H61A 3.3735 . 2_756 no
C30 H61C 2.9423 . 2_756 no
C31 H44 3.4617 . 1_655 no
C31 H61C 3.1056 . 2_756 no
C32 H40 3.4258 . 1_655 no
C32 H61C 3.2350 . 2_756 no
C32 H62B 3.4719 . 2_756 no
C33 H41 3.5304 . 1_655 no
C33 H61C 3.1816 . 2_756 no
C35 H35 3.1281 . 2_757 no
C35 H36 3.2716 . 2_757 no
C36 H35 3.0026 . 2_757 no
C36 H62B 3.2922 . 1_556 no
C36 H64A 3.5069 . . no
C37 H64A 3.1508 . . no
C38 H31 3.5525 . 1_455 no
C39 H31 3.3582 . 1_455 no
C41 H65A 3.4685 . 1_455 no
C41 H65B 3.5646 . 1_455 no
C42 H19 3.5238 . 2_666 no
C42 H22 3.3968 . 2_666 no
C42 H29 3.4922 . 1_455 no
C43 H19 3.2012 . 2_666 no
C43 H22 3.1318 . 2_666 no
C43 H30 3.3384 . 1_455 no
C44 H30 3.1008 . 1_455 no
C44 H31 2.7482 . 1_455 no
C44 H61B 3.5578 . 2_756 no
C44 H61C 3.3177 . 2_756 no
C45 H30 3.1200 . 1_455 no
C45 H31 2.9333 . 1_455 no
C45 H61B 3.3230 . 2_756 no
C46 H30 3.1537 . 1_455 no
C46 H59A 3.5252 . . no
C46 H61B 3.4988 . 2_756 no
C47 H30 3.1960 . 1_455 no
C47 H59A 3.4691 . . no
C47 H59C 3.5970 . . no
C48 H30 3.2008 . 1_455 no
C50 H58B 3.4127 . 1_655 no
C50 H58C 3.4781 . 1_655 no
C51 H58B 3.3250 . 1_655 no
C53 H58A 3.2465 . 2_666 no
C53 H58B 3.5558 . 2_666 no
C54 H1 3.5961 . 2_666 no
C54 H58A 2.9971 . 2_666 no
C55 H1 3.3491 . 2_666 no
C57 H53 3.2522 . 2_666 no
C57 H54 3.1936 . 2_666 no
C58 H3 3.5621 . . no
C58 H17 3.4523 . 1_455 no
C58 H50 3.5387 . 1_455 no
C58 H53 3.1386 . 2_666 no
C58 H54 3.1473 . 2_666 no
C59 H8 3.2369 . 2_656 no
C59 H47 3.4939 . . no
C59 H61A 3.3812 . 2_656 no
C60 H1B 2.84(4) . . no
C61 H9 3.4976 . . no
C61 H12 3.4287 . . no
C62 H1B 3.21(5) . . no
C62 H36 3.1624 . 1_554 no
C62 H64C 3.4380 . 1_554 no
C63 H2B 2.82(4) . . no
C63 H23 3.0822 . 2_666 no
C64 H15 3.3357 . 1_556 no
C64 H62A 3.2484 . 1_556 no
C65 H2B 3.16(5) . . no
C65 H23 3.5757 . 2_666 no
C65 H25 3.5521 . 2_666 no
C65 H26 3.2079 . 1_656 no
C65 H27 3.4282 . 1_656 no
C65 H41 3.1367 . 1_655 no
H1 P3 3.3470 . 1_455 no
H1 F13 2.7247 . 1_455 no
H1 F16 2.5403 . 1_455 no
H1 F17 3.0170 . 1_455 no
H1 C14 3.5078 . 1_455 no
H1 C54 3.5961 . 2_666 no
H1 C55 3.3491 . 2_666 no
H1 H14 3.2865 . 1_455 no
H1 H54 3.1129 . 2_666 no
H1 H55 2.5781 . 2_666 no
H2 F13 2.5774 . 1_455 no
H2 N4 3.3038 . 1_455 no
H2 C15 3.4591 . 1_455 no
H2 C16 3.3863 . 1_455 no
H2 C17 3.3397 . 1_455 no
H2 C18 3.1738 . 1_455 no
H2 C19 3.0985 . 1_455 no
H2 C20 3.1987 . 1_455 no
H2 H15 3.5362 . 1_455 no
H2 H19 3.5199 . 1_455 no
H2 H54 3.1104 . 2_666 no
H2 H55 3.4064 . 2_666 no
H2 H58A 3.3669 . . no
H3 P1 3.4915 . 1_455 no
H3 F2 3.2690 . 1_455 no
H3 F4 2.8615 . 1_455 no
H3 F6 2.5891 . 1_455 no
H3 N4 3.4799 . 1_455 no
H3 C11 3.4337 . 1_455 no
H3 C16 2.8478 . 1_455 no
H3 C17 3.0180 . 1_455 no
H3 C58 3.5621 . . no
H3 H16 2.8381 . 1_455 no
H3 H17 3.1314 . 1_455 no
H3 H58A 3.2107 . . no
H3 H58C 3.2410 . . no
H4 F1 2.6176 . 2_656 no
H4 F4 2.4856 . 1_455 no
H4 F6 3.4445 . 1_455 no
H4 O3 3.5806 . . no
H4 C12 3.5159 . 1_455 no
H4 H8 3.1055 . 2_656 no
H4 H12 3.3094 . 1_455 no
H1A F20 3.16(5) . . no
H1A F24 3.25(4) . . no
H1A O4 3.21(4) . . no
H1A H13 3.1631 . 1_455 no
H1A H14 3.0873 . 1_455 no
H1A H62A 3.3011 . . no
H1B F20 3.13(5) . . no
H1B F24 3.55(5) . . no
H1B O4 1.98(3) . . no
H1B C60 2.84(4) . . no
H1B C62 3.21(5) . . no
H1B H13 2.9237 . 1_455 no
H1B H62A 2.8297 . . no
H1B H62B 3.4144 . . no
H7 P1 3.3998 . 2_656 no
H7 F1 2.5377 . 2_656 no
H7 F3 2.5864 . 2_656 no
H7 F6 3.5477 . 2_656 no
H7 C7 3.3146 . 2_656 no
H7 C8 3.0048 . 2_656 no
H7 H7 3.1700 . 2_656 no
H7 H8 2.5897 . 2_656 no
H8 F3 2.9267 . 2_656 no
H8 F4 3.0631 . 2_756 no
H8 C7 3.1435 . 2_656 no
H8 C59 3.2369 . 2_656 no
H8 H4 3.1055 . 2_656 no
H8 H7 2.5897 . 2_656 no
H8 H59A 2.7404 . 2_656 no
H8 H59B 2.9250 . 2_656 no
H9 P1 3.1698 . 2_756 no
H9 F1 2.7392 . 2_756 no
H9 F4 2.5333 . 2_756 no
H9 F5 2.4984 . 2_756 no
H9 F6 3.4785 . . no
H9 C61 3.4976 . . no
H9 H59B 3.1762 . 2_656 no
H9 H61A 3.1830 . . no
H9 H61B 3.0912 . . no
H2A F17 3.20(5) . 2_766 no
H2A O5 3.25(4) . . no
H2A C22 3.58(4) . 2_666 no
H2A H22 3.2122 . 2_666 no
H2A H41 3.0385 . 1_655 no
H2A H42 3.1654 . 1_655 no
H2A H65A 3.3951 . . no
H2B F17 3.51(5) . 2_766 no
H2B O5 1.98(4) . . no
H2B C23 3.51(5) . 2_666 no
H2B C63 2.82(4) . . no
H2B C65 3.16(5) . . no
H2B H22 3.3010 . 2_666 no
H2B H23 3.0413 . 2_666 no
H2B H41 2.9304 . 1_655 no
H2B H65A 2.6447 . . no
H2B H65B 3.5515 . . no
H12 P1 3.5570 . 2_756 no
H12 F1 2.8361 . 2_756 no
H12 F5 2.5169 . 2_756 no
H12 C4 3.4155 . 1_655 no
H12 C61 3.4287 . . no
H12 H4 3.3094 . 1_655 no
H12 H61B 2.6177 . . no
H13 F20 2.7406 . 1_655 no
H13 O1 2.7424 . 1_655 no
H13 N1 3.4376 . 1_655 no
H13 C5 3.3117 . 1_655 no
H13 H1A 3.1631 . 1_655 no
H13 H1B 2.9237 . 1_655 no
H13 H45 3.1582 . 2_756 no
H14 F16 2.5906 . . no
H14 F20 3.1842 . 1_655 no
H14 O1 3.1940 . 1_655 no
H14 N6 3.4800 . 1_655 no
H14 C1 3.3367 . 1_655 no
H14 H1 3.2865 . 1_655 no
H14 H1A 3.0873 . 1_655 no
H14 H64B 3.4868 . 1_554 no
H14 H64C 3.1066 . 1_554 no
H15 P3 3.4169 . . no
H15 F13 2.9086 . . no
H15 F16 3.0076 . . no
H15 F18 2.5361 . . no
H15 C64 3.3357 . 1_554 no
H15 H2 3.5362 . 1_655 no
H15 H62A 3.5999 . . no
H15 H64B 2.5909 . 1_554 no
H15 H64C 3.2464 . 1_554 no
H16 F2 3.2734 . . no
H16 F6 2.3757 . . no
H16 O3 3.0025 . . no
H16 H3 2.8381 . 1_655 no
H17 F2 2.4846 . . no
H17 F6 3.3506 . . no
H17 O3 3.3966 . . no
H17 C58 3.4523 . 1_655 no
H17 H3 3.1314 . 1_655 no
H17 H50 3.1343 . . no
H17 H58A 3.2169 . 1_655 no
H17 H58C 2.8356 . 1_655 no
H18 P2 3.3468 . . no
H18 F7 2.8115 . . no
H18 F10 2.3387 . . no
H18 F12 3.2693 . . no
H18 H58A 3.1998 . 1_655 no
H19 F10 3.1290 . . no
H19 F12 3.5432 . . no
H19 F13 3.2795 . . no
H19 N12 3.5042 . 2_666 no
H19 C42 3.5238 . 2_666 no
H19 C43 3.2012 . 2_666 no
H19 H2 3.5199 . 1_655 no
H19 H42 3.2630 . 2_666 no
H19 H43 2.6341 . 2_666 no
H22 F13 3.2485 . . no
H22 F15 2.9886 . . no
H22 N12 3.4934 . 2_666 no
H22 C42 3.3968 . 2_666 no
H22 C43 3.1318 . 2_666 no
H22 H2A 3.2122 . 2_666 no
H22 H2B 3.3010 . 2_666 no
H22 H42 3.5659 . 2_666 no
H22 H43 3.1321 . 2_666 no
H23 F15 3.2826 . . no
H23 F18 3.5776 . . no
H23 O5 2.4816 . 2_666 no
H23 C26 3.5537 . 2_665 no
H23 C63 3.0822 . 2_666 no
H23 C65 3.5757 . 2_666 no
H23 H2B 3.0413 . 2_666 no
H23 H25 3.3340 . 2_665 no
H23 H26 3.2366 . 2_665 no
H23 H65A 3.2593 . 2_666 no
H25 F14 3.3173 . 1_455 no
H25 F14 3.0669 . 2_665 no
H25 F15 3.4262 . 2_665 no
H25 F18 2.8383 . 2_665 no
H25 C23 3.5676 . 2_665 no
H25 C24 3.5156 . 2_665 no
H25 C25 3.2427 . 2_665 no
H25 C65 3.5521 . 2_666 no
H25 H23 3.3340 . 2_665 no
H25 H25 2.9773 . 2_665 no
H25 H65A 3.5340 . 2_666 no
H25 H65C 3.0092 . 2_666 no
H26 P3 3.4821 . 2_665 no
H26 F14 2.8980 . 2_665 no
H26 F15 2.4178 . 2_665 no
H26 F18 3.5094 . 2_665 no
H26 C65 3.2079 . 1_454 no
H26 H23 3.2366 . 2_665 no
H26 H40 3.5959 . 1_554 no
H26 H41 3.4515 . 1_554 no
H26 H65A 3.0721 . 1_454 no
H26 H65B 2.8996 . 1_454 no
H26 H65C 3.1102 . 1_454 no
H27 P4 3.4946 . . no
H27 F20 3.5100 . . no
H27 F22 2.9538 . . no
H27 F24 2.4060 . . no
H27 C65 3.4282 . 1_454 no
H27 H40 3.1718 . 1_554 no
H27 H64A 3.0194 . 1_554 no
H27 H65B 2.6409 . 1_454 no
H27 H65C 3.4037 . 1_454 no
H29 P2 3.4105 . 2_766 no
H29 F8 2.7430 . 2_766 no
H29 F9 2.7522 . 2_766 no
H29 F12 2.8693 . 2_766 no
H29 C42 3.4922 . 1_655 no
H29 H42 3.3616 . 1_655 no
H29 H61C 3.3511 . 2_756 no
H30 F8 2.4819 . 2_766 no
H30 N9 3.4486 . 1_655 no
H30 N10 3.1267 . 1_655 no
H30 C43 3.3384 . 1_655 no
H30 C44 3.1008 . 1_655 no
H30 C45 3.1200 . 1_655 no
H30 C46 3.1537 . 1_655 no
H30 C47 3.1960 . 1_655 no
H30 C48 3.2008 . 1_655 no
H30 H43 3.5109 . 1_655 no
H30 H59C 3.5653 . 1_655 no
H30 H61A 3.4022 . 2_756 no
H30 H61C 3.4134 . 2_756 no
H31 F21 2.3623 . 2_756 no
H31 N10 3.5280 . 1_655 no
H31 C38 3.5525 . 1_655 no
H31 C39 3.3582 . 1_655 no
H31 C44 2.7482 . 1_655 no
H31 C45 2.9333 . 1_655 no
H31 H44 2.6149 . 1_655 no
H31 H45 2.9326 . 1_655 no
H32 F19 2.5823 . 1_656 no
H32 F21 3.1868 . 2_756 no
H32 H36 2.9230 . 2_757 no
H32 H40 3.4315 . 1_655 no
H32 H62B 3.2602 . 2_756 no
H35 P4 3.3514 . 1_656 no
H35 F19 2.6032 . 1_656 no
H35 F22 3.0467 . 1_656 no
H35 F23 2.6157 . 1_656 no
H35 C35 3.1281 . 2_757 no
H35 C36 3.0026 . 2_757 no
H35 H35 2.8972 . 2_757 no
H35 H36 2.6564 . 2_757 no
H36 F23 3.0408 . 1_656 no
H36 C35 3.2716 . 2_757 no
H36 C62 3.1624 . 1_556 no
H36 H32 2.9230 . 2_757 no
H36 H35 2.6564 . 2_757 no
H36 H62A 3.5484 . 1_556 no
H36 H62B 2.5076 . 1_556 no
H36 H62C 3.0265 . 1_556 no
H37 P4 3.3484 . 1_556 no
H37 F19 2.6184 . 1_556 no
H37 F21 3.4642 . 1_556 no
H37 F24 2.4099 . 1_556 no
H37 H62B 3.3603 . 1_556 no
H37 H64A 3.0288 . . no
H40 F19 2.8607 . 1_556 no
H40 F22 3.1842 . 1_556 no
H40 F24 2.9666 . 1_556 no
H40 C32 3.4258 . 1_455 no
H40 H26 3.5959 . 1_556 no
H40 H27 3.1718 . 1_556 no
H40 H32 3.4315 . 1_455 no
H40 H65B 3.3350 . 1_455 no
H41 F15 2.9776 . 2_666 no
H41 F17 3.5793 . 2_666 no
H41 O2 2.7274 . 1_455 no
H41 N7 3.5001 . 1_455 no
H41 C33 3.5304 . 1_455 no
H41 C65 3.1367 . 1_455 no
H41 H2A 3.0385 . 1_455 no
H41 H2B 2.9304 . 1_455 no
H41 H26 3.4515 . 1_556 no
H41 H65A 2.6031 . 1_455 no
H41 H65B 2.8313 . 1_455 no
H42 F12 2.5925 . 2_666 no
H42 F15 3.1033 . 2_666 no
H42 F17 3.4700 . 2_666 no
H42 O2 3.3805 . 1_455 no
H42 N12 3.4244 . 1_455 no
H42 C29 3.4850 . 1_455 no
H42 H2A 3.1654 . 1_455 no
H42 H19 3.2630 . 2_666 no
H42 H22 3.5659 . 2_666 no
H42 H29 3.3616 . 1_455 no
H42 H55 3.4661 . 1_455 no
H43 P2 3.4024 . 2_666 no
H43 F8 2.8170 . 2_666 no
H43 F10 2.6551 . 2_666 no
H43 F12 2.8268 . 2_666 no
H43 C19 3.5313 . 2_666 no
H43 H19 2.6341 . 2_666 no
H43 H22 3.1321 . 2_666 no
H43 H30 3.5109 . 1_455 no
H44 F21 3.0327 . 2_656 no
H44 F23 2.7414 . 2_656 no
H44 C31 3.4617 . 1_455 no
H44 H31 2.6149 . 1_455 no
H44 H61C 3.4443 . 2_756 no
H44 H62C 3.5869 . 2_756 no
H45 P4 3.4128 . 2_656 no
H45 F20 2.5676 . 2_656 no
H45 F21 2.7169 . 2_656 no
H45 F23 3.2633 . 2_656 no
H45 O4 3.0802 . 2_656 no
H45 H13 3.1582 . 2_756 no
H45 H31 2.9326 . 1_455 no
H45 H61B 3.5534 . 2_756 no
H46 P1 3.5639 . . no
H46 F3 2.5245 . . no
H46 F5 2.8716 . . no
H46 O4 3.4217 . 2_656 no
H46 H59A 3.0188 . . no
H46 H61A 3.5624 . 2_656 no
H47 P1 3.4539 . . no
H47 F2 2.5422 . . no
H47 F3 2.9427 . . no
H47 F5 3.0714 . . no
H47 F8 3.2915 . 2_666 no
H47 C59 3.4939 . . no
H47 H59A 2.9082 . . no
H47 H59C 3.1868 . . no
H50 F2 3.0043 . . no
H50 F8 3.5583 . 2_666 no
H50 F10 3.5477 . 2_666 no
H50 F11 3.1137 . 2_666 no
H50 C58 3.5387 . 1_655 no
H50 H17 3.1343 . . no
H50 H58B 3.2704 . 1_655 no
H50 H58C 2.9384 . 1_655 no
H51 F7 2.7034 . . no
H51 F9 3.4649 . 2_766 no
H51 F10 3.5296 . 2_666 no
H51 F11 3.1990 . . no
H51 H58B 3.1083 . 1_655 no
H53 F7 3.4764 . . no
H53 F7 3.3440 . 2_766 no
H53 F11 2.6613 . . no
H53 O3 3.1038 . 2_666 no
H53 C57 3.2522 . 2_666 no
H53 C58 3.1386 . 2_666 no
H53 H58A 2.9003 . 2_666 no
H53 H58B 2.8550 . 2_666 no
H54 O3 2.5434 . 2_666 no
H54 N1 3.5635 . 2_666 no
H54 C1 2.9937 . 2_666 no
H54 C2 3.0151 . 2_666 no
H54 C57 3.1936 . 2_666 no
H54 C58 3.1473 . 2_666 no
H54 H1 3.1129 . 2_666 no
H54 H2 3.1104 . 2_666 no
H54 H58A 2.4211 . 2_666 no
H54 H58B 3.5408 . 2_666 no
H55 F13 3.2464 . 2_766 no
H55 F17 2.5507 . 2_766 no
H55 C1 3.1737 . 2_666 no
H55 C20 3.5184 . 2_666 no
H55 C21 3.3850 . 2_666 no
H55 C22 3.5266 . 2_666 no
H55 H1 2.5781 . 2_666 no
H55 H2 3.4064 . 2_666 no
H55 H42 3.4661 . 1_655 no
H58A F7 3.3173 . 1_455 no
H58A C2 3.3936 . . no
H58A C3 3.2909 . . no
H58A C17 3.4921 . 1_455 no
H58A C18 3.4965 . 1_455 no
H58A C53 3.2465 . 2_666 no
H58A C54 2.9971 . 2_666 no
H58A H2 3.3669 . . no
H58A H3 3.2107 . . no
H58A H17 3.2169 . 1_455 no
H58A H18 3.1998 . 1_455 no
H58A H53 2.9003 . 2_666 no
H58A H54 2.4211 . 2_666 no
H58B P2 3.5659 . 2_666 no
H58B F7 3.3029 . 1_455 no
H58B F9 2.4531 . 2_666 no
H58B F11 3.0696 . 2_666 no
H58B C50 3.4127 . 1_455 no
H58B C51 3.3250 . 1_455 no
H58B C53 3.5558 . 2_666 no
H58B H50 3.2704 . 1_455 no
H58B H51 3.1083 . 1_455 no
H58B H53 2.8550 . 2_666 no
H58B H54 3.5408 . 2_666 no
H58C P1 3.5655 . 1_455 no
H58C F2 2.3538 . 1_455 no
H58C F4 3.0562 . 1_455 no
H58C C17 3.4810 . 1_455 no
H58C C50 3.4781 . 1_455 no
H58C H3 3.2410 . . no
H58C H17 2.8356 . 1_455 no
H58C H50 2.9384 . 1_455 no
H59A F3 2.6838 . . no
H59A C8 3.4058 . 2_656 no
H59A C46 3.5252 . . no
H59A C47 3.4691 . . no
H59A H8 2.7404 . 2_656 no
H59A H46 3.0188 . . no
H59A H47 2.9082 . . no
H59A H61A 3.5649 . 2_656 no
H59B F2 3.4982 . 1_455 no
H59B F4 2.7434 . 1_455 no
H59B F5 3.2324 . 1_455 no
H59B C8 3.4898 . 2_656 no
H59B H8 2.9250 . 2_656 no
H59B H9 3.1762 . 2_656 no
H59B H61A 2.7922 . 2_656 no
H59C P2 3.4304 . 2_666 no
H59C F8 2.8622 . 2_666 no
H59C F9 2.7221 . 2_666 no
H59C F11 2.8845 . 2_666 no
H59C C47 3.5970 . . no
H59C H30 3.5653 . 1_455 no
H59C H47 3.1868 . . no
H59C H61A 3.2838 . 2_656 no
H61A F5 3.4047 . 2_756 no
H61A C9 3.4560 . . no
H61A C30 3.3735 . 2_756 no
H61A C59 3.3812 . 2_656 no
H61A H9 3.1830 . . no
H61A H30 3.4022 . 2_756 no
H61A H46 3.5624 . 2_656 no
H61A H59A 3.5649 . 2_656 no
H61A H59B 2.7922 . 2_656 no
H61A H59C 3.2838 . 2_656 no
H61B F5 2.7168 . 2_756 no
H61B C9 3.5774 . . no
H61B C11 3.5748 . . no
H61B C12 2.9939 . . no
H61B C44 3.5578 . 2_756 no
H61B C45 3.3230 . 2_756 no
H61B C46 3.4988 . 2_756 no
H61B H9 3.0912 . . no
H61B H12 2.6177 . . no
H61B H45 3.5534 . 2_756 no
H61C N7 3.0250 . 2_756 no
H61C N10 3.4697 . 2_756 no
H61C C29 2.8961 . 2_756 no
H61C C30 2.9423 . 2_756 no
H61C C31 3.1056 . 2_756 no
H61C C32 3.2350 . 2_756 no
H61C C33 3.1816 . 2_756 no
H61C C44 3.3177 . 2_756 no
H61C H29 3.3511 . 2_756 no
H61C H30 3.4134 . 2_756 no
H61C H44 3.4443 . 2_756 no
H62A O1 3.4012 . . no
H62A N3 3.2040 . . no
H62A C11 3.3376 . . no
H62A C12 3.4612 . . no
H62A C13 3.4199 . . no
H62A C14 3.2816 . . no
H62A C15 3.1680 . . no
H62A C64 3.2484 . 1_554 no
H62A H1A 3.3011 . . no
H62A H1B 2.8297 . . no
H62A H15 3.5999 . . no
H62A H36 3.5484 . 1_554 no
H62A H64A 3.0253 . 1_554 no
H62A H64B 3.4736 . 1_554 no
H62A H64C 2.7554 . 1_554 no
H62B F21 2.9308 . . no
H62B F24 2.9766 . . no
H62B C32 3.4719 . 2_756 no
H62B C36 3.2922 . 1_554 no
H62B H1B 3.4144 . . no
H62B H32 3.2602 . 2_756 no
H62B H36 2.5076 . 1_554 no
H62B H37 3.3603 . 1_554 no
H62B H64A 3.4363 . 1_554 no
H62B H64C 3.5682 . 1_554 no
H62C F20 3.3379 . 1_655 no
H62C F23 2.8445 . 1_655 no
H62C H36 3.0265 . 1_554 no
H62C H44 3.5869 . 2_756 no
H62C H64C 3.4990 . 1_554 no
H64A F24 3.1894 . 1_556 no
H64A N6 3.3040 . 1_556 no
H64A C27 3.0570 . 1_556 no
H64A C36 3.5069 . . no
H64A C37 3.1508 . . no
H64A H27 3.0194 . 1_556 no
H64A H37 3.0288 . . no
H64A H62A 3.0253 . 1_556 no
H64A H62B 3.4363 . 1_556 no
H64B F18 2.7459 . 1_556 no
H64B N6 3.1402 . 1_556 no
H64B C15 3.1666 . 1_556 no
H64B C27 3.3020 . 1_556 no
H64B C28 3.3030 . 1_556 no
H64B H14 3.4868 . 1_556 no
H64B H15 2.5909 . 1_556 no
H64B H62A 3.4736 . 1_556 no
H64C F22 2.7382 . 1_656 no
H64C C14 3.3431 . 1_556 no
H64C C15 3.4234 . 1_556 no
H64C C62 3.4380 . 1_556 no
H64C H14 3.1066 . 1_556 no
H64C H15 3.2464 . 1_556 no
H64C H62A 2.7554 . 1_556 no
H64C H62B 3.5682 . 1_556 no
H64C H62C 3.4990 . 1_556 no
H65A P3 3.4914 . 2_766 no
H65A F14 2.7415 . 2_766 no
H65A F15 3.0848 . 2_766 no
H65A F17 2.8554 . 2_766 no
H65A O2 3.1292 . . no
H65A C41 3.4685 . 1_655 no
H65A H2A 3.3951 . . no
H65A H2B 2.6447 . . no
H65A H23 3.2593 . 2_666 no
H65A H25 3.5340 . 2_666 no
H65A H26 3.0721 . 1_656 no
H65A H41 2.6031 . 1_655 no
H65B F22 2.6214 . 1_656 no
H65B C26 3.2489 . 1_656 no
H65B C27 3.1346 . 1_656 no
H65B C41 3.5646 . 1_655 no
H65B H2B 3.5515 . . no
H65B H26 2.8996 . 1_656 no
H65B H27 2.6409 . 1_656 no
H65B H40 3.3350 . 1_655 no
H65B H41 2.8313 . 1_655 no
H65C P3 3.5735 . 1_556 no
H65C F14 2.7928 . 1_556 no
H65C F14 2.9931 . 2_766 no
H65C F16 3.2421 . 1_556 no
H65C F18 2.8719 . 1_556 no
H65C C26 3.3012 . 1_656 no
H65C C27 3.4919 . 1_656 no
H65C H25 3.0092 . 2_666 no
H65C H26 3.1102 . 1_656 no
H65C H27 3.4037 . 1_656 no

loop_
_geom_hbond_atom_site_label_D
_geom_hbond_atom_site_label_H
_geom_hbond_atom_site_label_A
_geom_hbond_site_symmetry_D
_geom_hbond_site_symmetry_H
_geom_hbond_site_symmetry_A
_geom_hbond_distance_DH
_geom_hbond_distance_HA
_geom_hbond_distance_DA
_geom_hbond_angle_DHA
_geom_hbond_publ_flag
O1 H1A N6 . . . 0.81(3) 1.91(3) 2.647(5) 151(4) yes
O1 H1B O4 . . . 0.81(4) 1.98(4) 2.773(6) 167(5) yes
O2 H2A N12 . . . 0.80(3) 1.91(3) 2.637(5) 151(4) yes
O2 H2B O5 . . . 0.81(4) 1.98(4) 2.762(6) 161(4) yes

loop_
_geom_torsion_atom_site_label_1
_geom_torsion_atom_site_label_2
_geom_torsion_atom_site_label_3
_geom_torsion_atom_site_label_4
_geom_torsion_site_symmetry_1
_geom_torsion_site_symmetry_2
_geom_torsion_site_symmetry_3
_geom_torsion_site_symmetry_4
_geom_torsion
_geom_torsion_publ_flag
O1 Ru1 N1 C1 . . . . -97.1(4) no
O1 Ru1 N1 C5 . . . . 84.2(3) no
O1 Ru1 N2 C6 . . . . -84.0(4) no
O1 Ru1 N2 C10 . . . . 89.7(4) no
O1 Ru1 N3 C11 . . . . -83.4(3) no
O1 Ru1 N3 C15 . . . . 97.2(4) no
O1 Ru1 N5 C21 . . . . 178.3(3) no
O1 Ru1 N5 C28 . . . . -4.0(3) no
N1 Ru1 N2 C6 . . . . 3.6(3) no
N1 Ru1 N2 C10 . . . . 177.3(4) no
N2 Ru1 N1 C1 . . . . 177.7(4) no
N2 Ru1 N1 C5 . . . . -1.0(3) no
N1 Ru1 N3 C11 . . . . 1.5(8) no
N1 Ru1 N3 C15 . . . . -177.9(4) no
N3 Ru1 N1 C1 . . . . 177.1(4) no
N3 Ru1 N1 C5 . . . . -1.7(8) no
N1 Ru1 N4 C16 . . . . 71.9(3) no
N1 Ru1 N4 C20 . . . . -106.6(3) no
N4 Ru1 N1 C1 . . . . 78.9(4) no
N4 Ru1 N1 C5 . . . . -99.9(3) no
N1 Ru1 N5 C21 . . . . 89.9(3) no
N1 Ru1 N5 C28 . . . . -92.4(3) no
N5 Ru1 N1 C1 . . . . 0.4(5) no
N5 Ru1 N1 C5 . . . . -178.3(3) no
N2 Ru1 N3 C11 . . . . 0.9(3) no
N2 Ru1 N3 C15 . . . . -178.5(4) no
N3 Ru1 N2 C6 . . . . -176.6(4) no
N3 Ru1 N2 C10 . . . . -2.9(3) no
N2 Ru1 N4 C16 . . . . -7.5(3) no
N2 Ru1 N4 C20 . . . . 174.0(3) no
N4 Ru1 N2 C6 . . . . 91.7(4) no
N4 Ru1 N2 C10 . . . . -94.5(4) no
N3 Ru1 N4 C16 . . . . -87.2(3) no
N3 Ru1 N4 C20 . . . . 94.3(3) no
N4 Ru1 N3 C11 . . . . 99.1(3) no
N4 Ru1 N3 C15 . . . . -80.3(4) no
N3 Ru1 N5 C21 . . . . -88.9(3) no
N3 Ru1 N5 C28 . . . . 88.8(3) no
N5 Ru1 N3 C11 . . . . 178.2(3) no
N5 Ru1 N3 C15 . . . . -1.2(4) no
N4 Ru1 N5 C21 . . . . 2.7(3) no
N4 Ru1 N5 C28 . . . . -179.6(4) no
N5 Ru1 N4 C16 . . . . 174.7(3) no
N5 Ru1 N4 C20 . . . . -3.8(3) no
O2 Ru2 N7 C29 . . . . -93.1(4) no
O2 Ru2 N7 C33 . . . . 87.2(3) no
O2 Ru2 N8 C34 . . . . -86.0(4) no
O2 Ru2 N8 C38 . . . . 91.7(4) no
O2 Ru2 N9 C39 . . . . -86.3(3) no
O2 Ru2 N9 C43 . . . . 93.4(4) no
O2 Ru2 N11 C49 . . . . 176.6(3) no
O2 Ru2 N11 C56 . . . . -2.8(3) no
N7 Ru2 N8 C34 . . . . 1.3(4) no
N7 Ru2 N8 C38 . . . . 179.1(4) no
N8 Ru2 N7 C29 . . . . -179.9(5) no
N8 Ru2 N7 C33 . . . . 0.4(3) no
N7 Ru2 N9 C39 . . . . -4.1(8) no
N7 Ru2 N9 C43 . . . . 175.6(4) no
N9 Ru2 N7 C29 . . . . -175.9(4) no
N9 Ru2 N7 C33 . . . . 4.4(8) no
N7 Ru2 N10 C44 . . . . 77.8(3) no
N7 Ru2 N10 C48 . . . . -102.0(3) no
N10 Ru2 N7 C29 . . . . 83.3(4) no
N10 Ru2 N7 C33 . . . . -96.4(3) no
N7 Ru2 N11 C49 . . . . 88.4(3) no
N7 Ru2 N11 C56 . . . . -91.0(4) no
N11 Ru2 N7 C29 . . . . 4.8(5) no
N11 Ru2 N7 C33 . . . . -174.9(3) no
N8 Ru2 N9 C39 . . . . -0.2(4) no
N8 Ru2 N9 C43 . . . . 179.5(5) no
N9 Ru2 N8 C34 . . . . -177.3(4) no
N9 Ru2 N8 C38 . . . . 0.5(4) no
N8 Ru2 N10 C44 . . . . -2.5(4) no
N8 Ru2 N10 C48 . . . . 177.7(3) no
N10 Ru2 N8 C34 . . . . 91.4(4) no
N10 Ru2 N8 C38 . . . . -90.9(4) no
N9 Ru2 N10 C44 . . . . -82.0(3) no
N9 Ru2 N10 C48 . . . . 98.2(3) no
N10 Ru2 N9 C39 . . . . 96.4(4) no
N10 Ru2 N9 C43 . . . . -83.9(4) no
N9 Ru2 N11 C49 . . . . -91.3(3) no
N9 Ru2 N11 C56 . . . . 89.3(4) no
N11 Ru2 N9 C39 . . . . 175.2(3) no
N11 Ru2 N9 C43 . . . . -5.1(5) no
N10 Ru2 N11 C49 . . . . -0.7(3) no
N10 Ru2 N11 C56 . . . . 179.9(4) no
N11 Ru2 N10 C44 . . . . 178.4(4) no
N11 Ru2 N10 C48 . . . . -1.4(3) no
Ru1 N1 C1 C2 . . . . -175.4(4) no
Ru1 N1 C5 C4 . . . . 177.7(4) no
Ru1 N1 C5 C6 . . . . -1.5(6) no
C1 N1 C5 C4 . . . . -1.2(8) no
C1 N1 C5 C6 . . . . 179.7(5) no
C5 N1 C1 C2 . . . . 3.3(8) no
Ru1 N2 C6 C5 . . . . -5.3(6) no
Ru1 N2 C6 C7 . . . . 173.2(4) no
Ru1 N2 C10 C9 . . . . -175.1(3) no
Ru1 N2 C10 C11 . . . . 4.2(6) no
C6 N2 C10 C9 . . . . -1.5(8) no
C6 N2 C10 C11 . . . . 177.8(5) no
C10 N2 C6 C5 . . . . -178.9(5) no
C10 N2 C6 C7 . . . . -0.4(8) no
Ru1 N3 C11 C10 . . . . 1.0(6) no
Ru1 N3 C11 C12 . . . . -180.0(4) no
Ru1 N3 C15 C14 . . . . -179.2(4) no
C11 N3 C15 C14 . . . . 1.4(9) no
C15 N3 C11 C10 . . . . -179.5(5) no
C15 N3 C11 C12 . . . . -0.5(8) no
Ru1 N4 C16 C17 . . . . 177.9(3) no
Ru1 N4 C20 C19 . . . . -176.2(3) no
Ru1 N4 C20 C21 . . . . 4.2(5) no
C16 N4 C20 C19 . . . . 5.1(6) no
C16 N4 C20 C21 . . . . -174.4(4) no
C20 N4 C16 C17 . . . . -3.6(7) no
Ru1 N5 C21 C20 . . . . -1.3(5) no
Ru1 N5 C21 C22 . . . . 179.9(3) no
Ru1 N5 C28 N6 . . . . 0.1(6) no
Ru1 N5 C28 C24 . . . . -179.8(3) no
C21 N5 C28 N6 . . . . 177.7(4) no
C21 N5 C28 C24 . . . . -2.2(6) no
C28 N5 C21 C20 . . . . -179.2(4) no
C28 N5 C21 C22 . . . . 2.0(7) no
C27 N6 C28 N5 . . . . 179.4(4) no
C27 N6 C28 C24 . . . . -0.7(7) no
C28 N6 C27 C26 . . . . 1.2(8) no
Ru2 N7 C29 C30 . . . . -178.4(4) no
Ru2 N7 C33 C32 . . . . 178.9(4) no
Ru2 N7 C33 C34 . . . . -1.9(6) no
C29 N7 C33 C32 . . . . -0.8(9) no
C29 N7 C33 C34 . . . . 178.3(5) no
C33 N7 C29 C30 . . . . 1.3(9) no
Ru2 N8 C34 C33 . . . . -2.6(7) no
Ru2 N8 C34 C35 . . . . 178.7(4) no
Ru2 N8 C38 C37 . . . . 180.0(4) no
Ru2 N8 C38 C39 . . . . -0.6(7) no
C34 N8 C38 C37 . . . . -2.3(9) no
C34 N8 C38 C39 . . . . 177.1(5) no
C38 N8 C34 C33 . . . . 179.7(5) no
C38 N8 C34 C35 . . . . 1.0(9) no
Ru2 N9 C39 C38 . . . . -0.1(7) no
Ru2 N9 C39 C40 . . . . 177.9(4) no
Ru2 N9 C43 C42 . . . . -178.1(4) no
C39 N9 C43 C42 . . . . 1.6(9) no
C43 N9 C39 C38 . . . . -179.8(5) no
C43 N9 C39 C40 . . . . -1.8(9) no
Ru2 N10 C44 C45 . . . . 176.0(3) no
Ru2 N10 C48 C47 . . . . -175.4(3) no
Ru2 N10 C48 C49 . . . . 3.2(6) no
C44 N10 C48 C47 . . . . 4.7(7) no
C44 N10 C48 C49 . . . . -176.7(4) no
C48 N10 C44 C45 . . . . -4.1(7) no
Ru2 N11 C49 C48 . . . . 2.6(5) no
Ru2 N11 C49 C50 . . . . -176.2(3) no
Ru2 N11 C56 N12 . . . . -2.8(6) no
Ru2 N11 C56 C52 . . . . 179.1(3) no
C49 N11 C56 N12 . . . . 177.8(4) no
C49 N11 C56 C52 . . . . -0.3(7) no
C56 N11 C49 C48 . . . . -178.0(4) no
C56 N11 C49 C50 . . . . 3.3(7) no
C55 N12 C56 N11 . . . . -179.4(4) no
C55 N12 C56 C52 . . . . -1.4(7) no
C56 N12 C55 C54 . . . . 2.5(8) no
N1 C1 C2 C3 . . . . -3.5(9) no
C1 C2 C3 C4 . . . . 1.6(9) no
C2 C3 C4 C5 . . . . 0.3(9) no
C3 C4 C5 N1 . . . . -0.5(9) no
C3 C4 C5 C6 . . . . 178.5(5) no
N1 C5 C6 N2 . . . . 4.3(7) no
N1 C5 C6 C7 . . . . -174.1(5) no
C4 C5 C6 N2 . . . . -174.9(5) no
C4 C5 C6 C7 . . . . 6.7(9) no
N2 C6 C7 C8 . . . . 1.2(8) no
C5 C6 C7 C8 . . . . 179.6(5) no
C6 C7 C8 C9 . . . . -0.2(9) no
C7 C8 C9 C10 . . . . -1.7(9) no
C8 C9 C10 N2 . . . . 2.6(8) no
C8 C9 C10 C11 . . . . -176.7(5) no
N2 C10 C11 N3 . . . . -3.3(7) no
N2 C10 C11 C12 . . . . 177.8(5) no
C9 C10 C11 N3 . . . . 176.0(5) no
C9 C10 C11 C12 . . . . -2.9(9) no
N3 C11 C12 C13 . . . . -0.8(9) no
C10 C11 C12 C13 . . . . 178.1(5) no
C11 C12 C13 C14 . . . . 1.3(9) no
C12 C13 C14 C15 . . . . -0.5(9) no
C13 C14 C15 N3 . . . . -0.9(10) no
N4 C16 C17 C18 . . . . -0.2(7) no
C16 C17 C18 C19 . . . . 2.4(8) no
C17 C18 C19 C20 . . . . -0.9(8) no
C18 C19 C20 N4 . . . . -3.0(8) no
C18 C19 C20 C21 . . . . 176.5(5) no
N4 C20 C21 N5 . . . . -1.8(6) no
N4 C20 C21 C22 . . . . 176.9(4) no
C19 C20 C21 N5 . . . . 178.7(5) no
C19 C20 C21 C22 . . . . -2.5(8) no
N5 C21 C22 C23 . . . . -0.6(8) no
C20 C21 C22 C23 . . . . -179.3(4) no
C21 C22 C23 C24 . . . . -0.6(8) no
C22 C23 C24 C25 . . . . -178.9(5) no
C22 C23 C24 C28 . . . . 0.4(8) no
C23 C24 C25 C26 . . . . 178.6(5) no
C23 C24 C28 N5 . . . . 1.0(7) no
C23 C24 C28 N6 . . . . -178.9(4) no
C25 C24 C28 N5 . . . . -179.7(4) no
C25 C24 C28 N6 . . . . 0.4(7) no
C28 C24 C25 C26 . . . . -0.7(7) no
C24 C25 C26 C27 . . . . 1.2(8) no
C25 C26 C27 N6 . . . . -1.5(8) no
N7 C29 C30 C31 . . . . -0.6(10) no
C29 C30 C31 C32 . . . . -0.6(10) no
C30 C31 C32 C33 . . . . 1.0(10) no
C31 C32 C33 N7 . . . . -0.3(10) no
C31 C32 C33 C34 . . . . -179.4(6) no
N7 C33 C34 N8 . . . . 3.0(8) no
N7 C33 C34 C35 . . . . -178.5(6) no
C32 C33 C34 N8 . . . . -177.9(6) no
C32 C33 C34 C35 . . . . 0.6(10) no
N8 C34 C35 C36 . . . . 0.1(10) no
C33 C34 C35 C36 . . . . -178.3(6) no
C34 C35 C36 C37 . . . . 0.2(10) no
C35 C36 C37 C38 . . . . -1.5(10) no
C36 C37 C38 N8 . . . . 2.6(10) no
C36 C37 C38 C39 . . . . -176.7(6) no
N8 C38 C39 N9 . . . . 0.4(8) no
N8 C38 C39 C40 . . . . -177.5(5) no
C37 C38 C39 N9 . . . . 179.8(6) no
C37 C38 C39 C40 . . . . 1.8(11) no
N9 C39 C40 C41 . . . . 0.9(10) no
C38 C39 C40 C41 . . . . 178.7(6) no
C39 C40 C41 C42 . . . . 0.2(10) no
C40 C41 C42 C43 . . . . -0.4(11) no
C41 C42 C43 N9 . . . . -0.5(10) no
N10 C44 C45 C46 . . . . 1.1(8) no
C44 C45 C46 C47 . . . . 1.3(9) no
C45 C46 C47 C48 . . . . -0.7(9) no
C46 C47 C48 N10 . . . . -2.4(8) no
C46 C47 C48 C49 . . . . 179.2(5) no
N10 C48 C49 N11 . . . . -3.8(7) no
N10 C48 C49 C50 . . . . 175.0(4) no
C47 C48 C49 N11 . . . . 174.8(5) no
C47 C48 C49 C50 . . . . -6.5(8) no
N11 C49 C50 C51 . . . . -3.0(8) no
C48 C49 C50 C51 . . . . 178.3(4) no
C49 C50 C51 C52 . . . . -0.3(8) no
C50 C51 C52 C53 . . . . -178.0(5) no
C50 C51 C52 C56 . . . . 3.1(7) no
C51 C52 C53 C54 . . . . -179.0(5) no
C51 C52 C56 N11 . . . . -2.9(7) no
C51 C52 C56 N12 . . . . 179.2(4) no
C53 C52 C56 N11 . . . . 178.1(4) no
C53 C52 C56 N12 . . . . 0.2(7) no
C56 C52 C53 C54 . . . . -0.1(7) no
C52 C53 C54 C55 . . . . 1.1(8) no
C53 C54 C55 N12 . . . . -2.4(9) no
